data_7209260
loop_
_publ_author_name
'Li, Zhong-Fei'
'Liang, Li-Li'
'Wu, Feng'
'Zhou, Fa-Gen'
'Ni, Xin-Long'
'Feng, Xing'
'Xiao, Xin'
'Zhang, Yun-Qian'
'Xue, Sai-Feng'
'Zhu, Qian-Jiang'
'Clegg, Jack K.'
'Tao, Zhu'
'Lindoy, Leonard F.'
'Wei, Gang'

_publ_section_title
;
 An approach to networks based on coordination of alkyl-substituted
 cucurbit[5]urils and potassium ions
;
_journal_issue 10
_journal_name_full CrystEngComm
_journal_page_first 1994
_journal_paper_doi 10.1039/c3ce26491b
_journal_volume 15
_journal_year 2013
_chemical_formula_sum 'C42 H70 I2 K2 N20 O21'
_chemical_formula_weight 1523.18
_chemical_name_systematic
;
?
;
_space_group_IT_number 14
_symmetry_cell_setting monoclinic
_symmetry_space_group_name_Hall '-P 2ybc'
_symmetry_space_group_name_H-M 'P 1 21/c 1'
_atom_sites_solution_hydrogens geom
_atom_sites_solution_primary direct
_atom_sites_solution_secondary difmap
_audit_creation_method SHELXL-97
_cell_angle_alpha 90.00
_cell_angle_beta 93.448(2)
_cell_angle_gamma 90.00
_cell_formula_units_Z 12
_cell_length_a 23.8792(8)
_cell_length_b 34.9081(13)
_cell_length_c 20.2709(8)
_cell_measurement_temperature 223(2)
_cell_volume 16866.8(11)
_computing_structure_refinement 'SHELXL-97 (Sheldrick, 1997)'
_computing_structure_solution 'SHELXS-97 (Sheldrick, 1990)'
_diffrn_ambient_temperature 223(2)
_diffrn_measured_fraction_theta_full 0.981
_diffrn_measured_fraction_theta_max 0.981
_diffrn_measurement_device_type 'Bruker CCD Area Detector'
_diffrn_measurement_method '\f and \w scan'
_diffrn_radiation_monochromator graphite
_diffrn_radiation_source 'fine-focus sealed tube'
_diffrn_radiation_type MoK\a
_diffrn_radiation_wavelength 0.71073
_diffrn_reflns_av_R_equivalents 0.0647
_diffrn_reflns_av_sigmaI/netI 0.0973
_diffrn_reflns_limit_h_max 28
_diffrn_reflns_limit_h_min -28
_diffrn_reflns_limit_k_max 35
_diffrn_reflns_limit_k_min -41
_diffrn_reflns_limit_l_max 24
_diffrn_reflns_limit_l_min -22
_diffrn_reflns_number 90480
_diffrn_reflns_theta_full 25.00
_diffrn_reflns_theta_max 25.00
_diffrn_reflns_theta_min 1.03
_exptl_absorpt_coefficient_mu 1.363
_exptl_absorpt_correction_T_max 0.8114
_exptl_absorpt_correction_T_min 0.7268
_exptl_absorpt_correction_type multi-scan
_exptl_absorpt_process_details 'SADABS (Bruker, 2008)'
_exptl_crystal_colour colorless
_exptl_crystal_density_diffrn 1.799
_exptl_crystal_density_method 'not measured'
_exptl_crystal_description prism
_exptl_crystal_F_000 9288
_exptl_crystal_size_max 0.25
_exptl_crystal_size_mid 0.18
_exptl_crystal_size_min 0.16
_platon_squeeze_details
;
;
_refine_diff_density_max 2.524
_refine_diff_density_min -3.755
_refine_diff_density_rms 0.161
_refine_ls_extinction_method none
_refine_ls_goodness_of_fit_ref 1.003
_refine_ls_hydrogen_treatment constr
_refine_ls_matrix_type full
_refine_ls_number_parameters 2086
_refine_ls_number_reflns 29160
_refine_ls_number_restraints 6
_refine_ls_restrained_S_all 1.003
_refine_ls_R_factor_all 0.1388
_refine_ls_R_factor_gt 0.0934
_refine_ls_shift/su_max 0.002
_refine_ls_shift/su_mean 0.000
_refine_ls_structure_factor_coef Fsqd
_refine_ls_weighting_details 'calc w=1/[\s^2^(Fo^2^)+(0.1842P)^2^+0.0000P] where P=(Fo^2^+2Fc^2^)/3'
_refine_ls_weighting_scheme calc
_refine_ls_wR_factor_gt 0.2628
_refine_ls_wR_factor_ref 0.2946
_reflns_number_gt 16085
_reflns_number_total 29160
_reflns_threshold_expression >2sigma(I)
_cod_data_source_file c3ce26491b.txt
_cod_data_source_block squeezed
_cod_original_sg_symbol_H-M 'P 21/c'
_cod_database_code 7209260

loop_
_symmetry_equiv_pos_as_xyz
'x, y, z'
'-x, y+1/2, -z+1/2'
'-x, -y, -z'
'x, -y-1/2, z-1/2'

loop_
_atom_site_label
_atom_site_type_symbol
_atom_site_fract_x
_atom_site_fract_y
_atom_site_fract_z
_atom_site_U_iso_or_equiv
_atom_site_adp_type
_atom_site_occupancy
_atom_site_symmetry_multiplicity
_atom_site_calc_flag
_atom_site_refinement_flags
O1W O 0.8960(2) 0.93096(17) 0.5768(3) 0.0385(14) Uani 1 1 d .
O2W O 0.6582(3) 1.15540(17) 0.1133(3) 0.0454(15) Uani 1 1 d .
O3W O 0.8001(2) 1.18156(17) 0.1292(3) 0.0406(14) Uani 1 1 d .
O4W O 0.7030(2) 0.83576(16) 0.1398(3) 0.0347(13) Uani 1 1 d .
O5W O 0.8473(2) 0.84007(15) 0.1258(3) 0.0373(14) Uani 1 1 d .
O6W O 0.9651(3) 0.9380(2) 0.4748(3) 0.0576(17) Uiso 1 1 d .
O7W O 1.0605(3) 1.08759(18) 0.3883(5) 0.076(3) Uani 1 1 d .
O8W O 1.0761(3) 0.8397(2) -0.0792(5) 0.084(3) Uani 1 1 d .
O9W O 0.9200(3) 1.1559(2) 0.2181(5) 0.093(3) Uani 1 1 d .
O10W O 0.5258(4) 0.6259(3) 0.1772(5) 0.099(3) Uani 1 1 d .
O21W O 0.8892(6) 0.9671(3) -0.2929(6) 0.146(5) Uani 1 1 d .
K1 K 0.78262(7) 0.88983(5) 0.20859(8) 0.0326(4) Uani 1 1 d .
K2 K 0.76060(9) 1.11228(6) 0.18383(10) 0.0475(5) Uani 1 1 d .
K3 K 0.79628(7) 0.77605(5) 0.18387(9) 0.0333(4) Uani 1 1 d .
K4 K 0.75649(7) 0.83509(5) 0.02497(8) 0.0292(4) Uani 1 1 d .
K5 K 0.74774(7) 1.15379(5) 0.01057(8) 0.0307(4) Uani 1 1 d .
K6 K 0.70385(7) 1.22359(5) 0.17709(8) 0.0326(4) Uani 1 1 d .
I1 I 0.52244(2) 0.88801(2) 0.39724(3) 0.0515(2) Uani 1 1 d .
I2 I 0.49942(3) 1.09937(2) 0.05311(5) 0.0774(3) Uani 1 1 d .
I3 I 0.85826(4) 1.10165(3) 0.54249(5) 0.0989(4) Uani 1 1 d .
O200 O 0.8347(2) 1.28380(15) 0.5154(3) 0.0318(12) Uani 1 1 d .
N201 N 0.7248(2) 1.21185(16) 0.4952(3) 0.0237(14) Uani 1 1 d .
N205 N 0.7450(2) 1.39042(17) 0.3009(3) 0.0256(14) Uani 1 1 d .
N208 N 0.5815(2) 1.28769(17) 0.4269(3) 0.0258(14) Uani 1 1 d .
N207 N 0.5894(2) 1.34105(17) 0.3685(3) 0.0255(14) Uani 1 1 d .
N200 N 0.6391(2) 1.23606(17) 0.4764(3) 0.0247(14) Uani 1 1 d .
N206 N 0.6543(2) 1.38478(18) 0.3178(3) 0.0269(14) Uani 1 1 d .
N202 N 0.8224(2) 1.22244(17) 0.4758(3) 0.0239(14) Uani 1 1 d .
N203 N 0.8868(2) 1.31694(19) 0.3661(3) 0.0293(15) Uani 1 1 d .
N204 N 0.8410(3) 1.36663(19) 0.3222(3) 0.0325(16) Uani 1 1 d .
C204 C 0.6554(3) 1.3846(2) 0.2456(4) 0.0238(16) Uani 1 1 d .
C203 C 0.7189(3) 1.3901(2) 0.2342(4) 0.0246(16) Uani 1 1 d .
C202 C 0.8538(3) 1.3477(2) 0.3802(4) 0.0312(19) Uani 1 1 d .
C209 C 0.5511(3) 1.3172(2) 0.3264(4) 0.0301(18) Uani 1 1 d .
C207 C 0.7308(3) 1.4278(2) 0.1981(4) 0.0303(18) Uani 1 1 d .
H20A H 0.7219 1.4493 0.2260 0.036 Uiso 1 1 calc R
H20B H 0.7704 1.4292 0.1901 0.036 Uiso 1 1 calc R
C210 C 0.6051(3) 1.3233(2) 0.4268(4) 0.0281(18) Uani 1 1 d .
C208 C 0.6048(3) 1.38061(19) 0.3556(4) 0.0246(16) Uani 1 1 d .
H20C H 0.5735 1.3931 0.3319 0.029 Uiso 1 1 calc R
H20D H 0.6114 1.3937 0.3976 0.029 Uiso 1 1 calc R
C212 C 0.6908(3) 1.2424(2) 0.5068(4) 0.0255(17) Uani 1 1 d .
C205 C 0.6183(3) 1.4155(2) 0.2115(4) 0.0307(18) Uani 1 1 d .
H20E H 0.6235 1.4397 0.2347 0.037 Uiso 1 1 calc R
H20F H 0.5792 1.4083 0.2123 0.037 Uiso 1 1 calc R
C211 C 0.5928(3) 1.2621(2) 0.4816(4) 0.0281(17) Uani 1 1 d .
H21A H 0.5593 1.2472 0.4875 0.034 Uiso 1 1 calc R
H21B H 0.6000 1.2774 0.5212 0.034 Uiso 1 1 calc R
C213 C 0.7821(3) 1.2100(2) 0.5218(3) 0.0228(16) Uani 1 1 d .
H21C H 0.7905 1.1838 0.5349 0.027 Uiso 1 1 calc R
H21D H 0.7859 1.2258 0.5611 0.027 Uiso 1 1 calc R
C201 C 0.8646(3) 1.3488(2) 0.2664(4) 0.0331(19) Uani 1 1 d .
H201 H 0.8878 1.3669 0.2432 0.040 Uiso 1 1 calc R
C214 C 0.8458(3) 1.2582(2) 0.4783(4) 0.0270(17) Uani 1 1 d .
C206 C 0.6963(3) 1.4308(2) 0.1323(4) 0.037(2) Uani 1 1 d .
H20G H 0.7122 1.4139 0.1004 0.045 Uiso 1 1 calc R
H20H H 0.6985 1.4568 0.1157 0.045 Uiso 1 1 calc R
O204 O 0.7051(2) 1.27111(14) 0.5389(2) 0.0278(12) Uani 1 1 d .
O203 O 0.6346(2) 1.33773(14) 0.4722(3) 0.0297(12) Uani 1 1 d .
O202 O 0.7165(2) 1.39141(15) 0.4080(3) 0.0328(13) Uani 1 1 d .
O201 O 0.8393(2) 1.35743(17) 0.4344(3) 0.0373(14) Uani 1 1 d .
C221 C 0.7059(3) 1.3888(2) 0.3489(4) 0.0312(19) Uani 1 1 d .
C222 C 0.8031(3) 1.3995(2) 0.3181(4) 0.0297(18) Uani 1 1 d .
H22A H 0.8054 1.4126 0.3604 0.036 Uiso 1 1 calc R
H22B H 0.8161 1.4172 0.2854 0.036 Uiso 1 1 calc R
C220 C 0.6345(3) 1.4201(2) 0.1391(4) 0.0331(19) Uani 1 1 d .
H22C H 0.6267 1.3962 0.1159 0.040 Uiso 1 1 calc R
H22D H 0.6110 1.4397 0.1179 0.040 Uiso 1 1 calc R
N303 N 0.6325(2) 0.74514(17) 0.4200(3) 0.0225(13) Uani 1 1 d .
N321 N 0.7579(2) 0.61081(19) 0.3239(3) 0.0313(15) Uani 1 1 d .
N305 N 0.7893(2) 0.80196(17) 0.5023(3) 0.0268(7) Uani 1 1 d .
N304 N 0.6990(2) 0.78859(17) 0.4748(3) 0.0268(7) Uani 1 1 d .
N302 N 0.6218(2) 0.68969(18) 0.3651(3) 0.0253(14) Uani 1 1 d .
N320 N 0.6727(2) 0.63450(18) 0.3274(3) 0.0283(15) Uani 1 1 d .
N315 N 0.6848(2) 0.67129(17) 0.2276(3) 0.0282(15) Uani 1 1 d .
N306 N 0.8842(2) 0.77704(17) 0.4977(3) 0.0243(14) Uani 1 1 d .
N301 N 0.8556(2) 0.62792(19) 0.3519(3) 0.0285(15) Uani 1 1 d .
N307 N 0.9318(3) 0.7267(2) 0.4628(3) 0.0344(16) Uani 1 1 d .
N300 N 0.9169(2) 0.66786(19) 0.4021(3) 0.0314(16) Uani 1 1 d .
C309 C 0.6456(3) 0.7684(2) 0.4776(4) 0.0273(17) Uani 1 1 d .
C314 C 0.6806(3) 0.6334(2) 0.2582(4) 0.0244(17) Uani 1 1 d .
H314 H 0.6527 0.6172 0.2343 0.029 Uiso 1 1 calc R
C318 C 0.8715(3) 0.6453(2) 0.4109(4) 0.0298(18) Uani 1 1 d .
C308 C 0.7470(3) 0.7750(2) 0.5108(4) 0.0268(7) Uani 1 1 d U
C316 C 0.7415(3) 0.6174(2) 0.2541(4) 0.0272(17) Uani 1 1 d .
H316 H 0.7421 0.5936 0.2283 0.033 Uiso 1 1 calc R
C317 C 0.8140(3) 0.5978(2) 0.3473(4) 0.0331(19) Uani 1 1 d .
H31A H 0.8117 0.5862 0.3906 0.040 Uiso 1 1 calc R
H31B H 0.8263 0.5782 0.3175 0.040 Uiso 1 1 calc R
C310 C 0.6405(3) 0.7052(2) 0.4242(4) 0.0252(17) Uani 1 1 d .
C306 C 0.8436(3) 0.7975(2) 0.5362(3) 0.0256(17) Uani 1 1 d .
H30A H 0.8393 0.7837 0.5771 0.031 Uiso 1 1 calc R
H30B H 0.8585 0.8227 0.5475 0.031 Uiso 1 1 calc R
C300 C 0.9204(3) 0.7939(2) 0.4507(4) 0.0280(18) Uani 1 1 d .
C312 C 0.5334(3) 0.7083(2) 0.3023(4) 0.0325(19) Uani 1 1 d .
H31C H 0.5300 0.6829 0.2830 0.039 Uiso 1 1 calc R
H31D H 0.5177 0.7265 0.2701 0.039 Uiso 1 1 calc R
C311 C 0.5955(3) 0.7175(2) 0.3185(3) 0.0257(17) Uani 1 1 d .
C313 C 0.6227(3) 0.6487(2) 0.3577(4) 0.0319(19) Uani 1 1 d .
H31E H 0.5898 0.6408 0.3307 0.038 Uiso 1 1 calc R
H31F H 0.6207 0.6369 0.4008 0.038 Uiso 1 1 calc R
C301 C 0.9546(3) 0.7589(2) 0.4266(4) 0.0249(16) Uani 1 1 d .
C307 C 0.8926(3) 0.7385(2) 0.5067(4) 0.0306(19) Uani 1 1 d .
C319 C 0.9476(3) 0.6868(2) 0.4574(4) 0.0325(19) Uani 1 1 d .
H31G H 0.9402 0.6736 0.4981 0.039 Uiso 1 1 calc R
H31H H 0.9876 0.6851 0.4515 0.039 Uiso 1 1 calc R
C305 C 0.9598(4) 0.8248(3) 0.4810(5) 0.0549(13) Uani 1 1 d .
H30C H 0.9380 0.8473 0.4906 0.066 Uiso 1 1 calc R
H30D H 0.9770 0.8153 0.5223 0.066 Uiso 1 1 calc R
C302 C 1.0167(4) 0.7628(3) 0.4420(5) 0.0549(13) Uani 1 1 d .
H30V H 1.0358 0.7416 0.4222 0.066 Uiso 1 1 calc R
H30W H 1.0244 0.7614 0.4895 0.066 Uiso 1 1 calc R
C304 C 1.0043(4) 0.8356(3) 0.4368(5) 0.0549(13) Uani 1 1 d .
H30G H 1.0287 0.8544 0.4590 0.066 Uiso 1 1 calc R
H30H H 0.9871 0.8476 0.3973 0.066 Uiso 1 1 calc R
C303 C 1.0402(4) 0.8009(3) 0.4162(5) 0.0549(13) Uani 1 1 d .
H30I H 1.0404 0.7999 0.3683 0.066 Uiso 1 1 calc R
H30J H 1.0785 0.8042 0.4337 0.066 Uiso 1 1 calc R
O301 O 0.7205(2) 0.61567(15) 0.4247(3) 0.0308(12) Uani 1 1 d .
O302 O 0.7499(2) 0.74615(14) 0.5433(2) 0.0268(7) Uani 1 1 d .
O300 O 0.6594(2) 0.68893(14) 0.4725(3) 0.0292(12) Uani 1 1 d .
O303 O 0.8474(2) 0.64197(16) 0.4623(3) 0.0353(13) Uani 1 1 d .
O304 O 0.8696(2) 0.71808(15) 0.5448(3) 0.0392(14) Uani 1 1 d .
C320 C 0.7173(3) 0.6201(2) 0.3652(4) 0.0242(16) Uani 1 1 d .
C1 C 0.7274(4) 0.9464(3) 0.3449(4) 0.043(2) Uani 1 1 d .
C2 C 0.7364(4) 1.0047(2) 0.4056(4) 0.043(2) Uani 1 1 d .
C3 C 0.6754(4) 1.0007(2) 0.3728(4) 0.042(2) Uani 1 1 d .
C4 C 0.7182(4) 1.0556(2) 0.3302(4) 0.034(2) Uani 1 1 d .
C5 C 0.6296(4) 0.9464(3) 0.3011(4) 0.046(2) Uani 1 1 d .
H5A H 0.6353 0.9188 0.3017 0.056 Uiso 1 1 calc R
H5B H 0.5956 0.9515 0.3234 0.056 Uiso 1 1 calc R
C6 C 0.6206(4) 1.0462(2) 0.2910(5) 0.041(2) Uani 1 1 d .
H6A H 0.5880 1.0394 0.3147 0.050 Uiso 1 1 calc R
H6B H 0.6210 1.0738 0.2862 0.050 Uiso 1 1 calc R
C7 C 0.6392(3) 0.9369(2) 0.1833(4) 0.037(2) Uani 1 1 d .
C8 C 0.5871(3) 0.9923(2) 0.2095(5) 0.042(2) Uani 1 1 d .
C9 C 0.5921(3) 0.9901(2) 0.1321(4) 0.0346(19) Uani 1 1 d .
C10 C 0.6317(3) 1.0482(3) 0.1708(4) 0.037(2) Uani 1 1 d .
C11 C 0.6406(3) 0.9384(2) 0.0624(4) 0.0322(19) Uani 1 1 d .
H11A H 0.6098 0.9416 0.0293 0.039 Uiso 1 1 calc R
H11B H 0.6472 0.9111 0.0678 0.039 Uiso 1 1 calc R
C12 C 0.6299(3) 1.0384(2) 0.0519(5) 0.038(2) Uani 1 1 d .
H12A H 0.6296 1.0662 0.0527 0.046 Uiso 1 1 calc R
H12B H 0.5988 1.0301 0.0224 0.046 Uiso 1 1 calc R
C13 C 0.7425(3) 0.93874(19) 0.0470(3) 0.0211(15) Uani 1 1 d .
C14 C 0.6901(3) 0.9894(2) -0.0064(4) 0.0312(18) Uani 1 1 d .
C15 C 0.7534(3) 0.9919(2) -0.0238(4) 0.0304(18) Uani 1 1 d .
C16 C 0.7296(3) 1.0479(2) 0.0308(4) 0.0325(19) Uani 1 1 d .
C17 C 0.8366(3) 0.9479(2) 0.0123(4) 0.0294(18) Uani 1 1 d .
H17A H 0.8500 0.9540 -0.0307 0.035 Uiso 1 1 calc R
H17B H 0.8386 0.9203 0.0175 0.035 Uiso 1 1 calc R
C18 C 0.8273(3) 1.0457(2) 0.0009(4) 0.0328(19) Uani 1 1 d .
H18A H 0.8436 1.0380 -0.0398 0.039 Uiso 1 1 calc R
H18B H 0.8239 1.0734 0.0004 0.039 Uiso 1 1 calc R
C19 C 0.8907(3) 0.9471(2) 0.1206(4) 0.0330(19) Uani 1 1 d .
C20 C 0.9022(3) 1.0021(2) 0.0526(4) 0.0321(19) Uani 1 1 d .
H20 H 0.9241 1.0021 0.0133 0.039 Uiso 1 1 calc R
C21 C 0.9397(3) 1.0061(2) 0.1191(5) 0.041(2) Uani 1 1 d .
H21 H 0.9796 1.0087 0.1110 0.049 Uiso 1 1 calc R
C22 C 0.8768(3) 1.0574(2) 0.1085(5) 0.038(2) Uani 1 1 d .
C23 C 0.9533(4) 0.9607(3) 0.2207(5) 0.047(2) Uani 1 1 d .
H23A H 0.9559 0.9330 0.2245 0.056 Uiso 1 1 calc R
H23B H 0.9911 0.9710 0.2252 0.056 Uiso 1 1 calc R
C24 C 0.9430(4) 1.0580(3) 0.2086(5) 0.050(2) Uani 1 1 d .
H24A H 0.9827 1.0521 0.2118 0.060 Uiso 1 1 calc R
H24B H 0.9390 1.0856 0.2056 0.060 Uiso 1 1 calc R
C25 C 0.8823(4) 0.9530(3) 0.3036(4) 0.043(2) Uani 1 1 d .
C26 C 0.9319(4) 1.0111(3) 0.3067(5) 0.047(2) Uani 1 1 d .
H26 H 0.9708 1.0123 0.3251 0.056 Uiso 1 1 calc R
C27 C 0.8908(4) 1.0113(3) 0.3627(5) 0.048(2) Uani 1 1 d .
H27 H 0.9099 1.0138 0.4066 0.058 Uiso 1 1 calc R
C28 C 0.8724(4) 1.0638(3) 0.2932(5) 0.047(2) Uani 1 1 d .
C29 C 0.8199(4) 0.9586(3) 0.3967(4) 0.046(2) Uani 1 1 d .
H29A H 0.8219 0.9309 0.3946 0.055 Uiso 1 1 calc R
H29B H 0.8308 0.9661 0.4417 0.055 Uiso 1 1 calc R
C30 C 0.8117(4) 1.0569(2) 0.3870(5) 0.049(2) Uani 1 1 d .
H30E H 0.8077 1.0844 0.3817 0.059 Uiso 1 1 calc R
H30F H 0.8234 1.0519 0.4328 0.059 Uiso 1 1 calc R
C31 C 0.7378(5) 1.0076(3) 0.4799(4) 0.052(3) Uani 1 1 d .
H31V H 0.7220 1.0320 0.4924 0.063 Uiso 1 1 calc R
H31W H 0.7763 1.0066 0.4979 0.063 Uiso 1 1 calc R
C32 C 0.7036(5) 0.9742(3) 0.5088(5) 0.056(3) Uani 1 1 d .
H32A H 0.7225 0.9502 0.5008 0.067 Uiso 1 1 calc R
H32B H 0.7030 0.9775 0.5563 0.067 Uiso 1 1 calc R
C33 C 0.6444(5) 0.9718(3) 0.4801(5) 0.068(3) Uani 1 1 d .
H33A H 0.6191 0.9755 0.5152 0.081 Uiso 1 1 calc R
H33B H 0.6379 0.9463 0.4622 0.081 Uiso 1 1 calc R
C34 C 0.6305(4) 1.0013(3) 0.4255(5) 0.053(3) Uani 1 1 d .
H34A H 0.6290 1.0266 0.4449 0.064 Uiso 1 1 calc R
H34B H 0.5939 0.9956 0.4044 0.064 Uiso 1 1 calc R
C35 C 0.5269(4) 0.9912(3) 0.2301(5) 0.055(3) Uani 1 1 d .
H35A H 0.5270 0.9892 0.2778 0.066 Uiso 1 1 calc R
H35B H 0.5083 1.0149 0.2170 0.066 Uiso 1 1 calc R
C36 C 0.4950(4) 0.9583(3) 0.1996(6) 0.062(3) Uani 1 1 d .
H36A H 0.4558 0.9609 0.2090 0.074 Uiso 1 1 calc R
H36B H 0.5088 0.9348 0.2202 0.074 Uiso 1 1 calc R
C37 C 0.4992(4) 0.9549(3) 0.1222(6) 0.061(3) Uani 1 1 d .
H37A H 0.5157 0.9304 0.1120 0.073 Uiso 1 1 calc R
H37B H 0.4617 0.9558 0.1009 0.073 Uiso 1 1 calc R
C38 C 0.5336(3) 0.9861(3) 0.0955(5) 0.045(2) Uani 1 1 d .
H38A H 0.5136 1.0102 0.0988 0.054 Uiso 1 1 calc R
H38B H 0.5384 0.9812 0.0491 0.054 Uiso 1 1 calc R
C39 C 0.6498(4) 0.9830(3) -0.0684(5) 0.047(2) Uani 1 1 d .
H39A H 0.6557 0.9577 -0.0863 0.056 Uiso 1 1 calc R
H39B H 0.6113 0.9846 -0.0561 0.056 Uiso 1 1 calc R
C40 C 0.6602(4) 1.0126(3) -0.1196(5) 0.055(3) Uani 1 1 d .
H40A H 0.6486 1.0374 -0.1037 0.066 Uiso 1 1 calc R
H40B H 0.6372 1.0068 -0.1594 0.066 Uiso 1 1 calc R
C41 C 0.7223(4) 1.0150(3) -0.1369(5) 0.058(3) Uani 1 1 d .
H41A H 0.7248 1.0096 -0.1836 0.070 Uiso 1 1 calc R
H41B H 0.7358 1.0408 -0.1289 0.070 Uiso 1 1 calc R
C42 C 0.7593(4) 0.9874(2) -0.0973(4) 0.041(2) Uani 1 1 d .
H42A H 0.7494 0.9614 -0.1103 0.049 Uiso 1 1 calc R
H42B H 0.7980 0.9917 -0.1070 0.049 Uiso 1 1 calc R
N1 N 0.7636(3) 0.9697(2) 0.3826(4) 0.0411(18) Uani 1 1 d .
N2 N 0.6758(3) 0.96411(19) 0.3379(4) 0.0388(17) Uani 1 1 d .
N3 N 0.7577(3) 1.0390(2) 0.3722(4) 0.0460(19) Uani 1 1 d .
N4 N 0.6703(3) 1.03463(19) 0.3296(4) 0.0392(17) Uani 1 1 d .
N5 N 0.6211(3) 0.9585(2) 0.2335(4) 0.0383(17) Uani 1 1 d .
N6 N 0.6243(2) 0.95389(19) 0.1238(3) 0.0324(16) Uani 1 1 d .
N7 N 0.6153(3) 1.0291(2) 0.2260(4) 0.0429(18) Uani 1 1 d .
N8 N 0.6215(3) 1.02443(19) 0.1169(3) 0.0339(16) Uani 1 1 d .
N9 N 0.6904(3) 0.95608(19) 0.0387(3) 0.0316(15) Uani 1 1 d .
N10 N 0.7793(3) 0.95957(17) 0.0138(3) 0.0289(15) Uani 1 1 d .
N11 N 0.6818(3) 1.02567(19) 0.0254(3) 0.0323(16) Uani 1 1 d .
N12 N 0.7715(3) 1.02906(17) 0.0023(3) 0.0311(15) Uani 1 1 d .
N13 N 0.8737(3) 0.96550(17) 0.0629(3) 0.0289(15) Uani 1 1 d .
N14 N 0.9281(3) 0.97052(19) 0.1551(3) 0.0380(17) Uani 1 1 d .
N15 N 0.8646(3) 1.03486(19) 0.0551(3) 0.0371(17) Uani 1 1 d .
N16 N 0.9176(3) 1.0407(2) 0.1488(4) 0.0467(19) Uani 1 1 d .
N17 N 0.9214(3) 0.9754(2) 0.2742(4) 0.0433(18) Uani 1 1 d .
N18 N 0.8606(3) 0.9744(2) 0.3535(4) 0.0447(19) Uani 1 1 d .
N19 N 0.9181(4) 1.0447(2) 0.2679(4) 0.051(2) Uani 1 1 d .
N20 N 0.8548(3) 1.0436(2) 0.3457(4) 0.047(2) Uani 1 1 d .
O1 O 0.7387(3) 0.91500(16) 0.3235(3) 0.0444(15) Uani 1 1 d .
O2 O 0.6659(2) 0.90617(16) 0.1904(3) 0.0381(14) Uani 1 1 d .
O3 O 0.7520(2) 0.90978(14) 0.0783(2) 0.0256(11) Uani 1 1 d .
O4 O 0.8761(2) 0.91628(15) 0.1394(3) 0.0339(13) Uani 1 1 d .
O5 O 0.8687(3) 0.92032(16) 0.2882(3) 0.0430(15) Uani 1 1 d .
O6 O 0.7242(3) 1.08523(16) 0.3001(3) 0.0440(15) Uani 1 1 d .
O7 O 0.6514(3) 1.08023(15) 0.1715(3) 0.0433(15) Uani 1 1 d .
O8 O 0.7337(2) 1.08034(15) 0.0570(3) 0.0358(13) Uani 1 1 d .
O9 O 0.8540(3) 1.08855(18) 0.1189(3) 0.0529(17) Uani 1 1 d .
O10 O 0.8518(3) 1.09482(18) 0.2734(3) 0.0554(18) Uani 1 1 d .
C43 C 0.6493(3) 0.7602(2) 0.2582(4) 0.0252(17) Uani 1 1 d .
C45 C 0.6027(3) 0.7565(2) 0.3570(4) 0.0237(16) Uani 1 1 d .
C47 C 0.6561(3) 0.8184(2) 0.3267(3) 0.0218(15) Uani 1 1 d .
H47A H 0.6627 0.8307 0.2849 0.026 Uiso 1 1 calc R
H47B H 0.6261 0.8324 0.3464 0.026 Uiso 1 1 calc R
C49 C 0.7578(3) 0.8268(2) 0.3442(4) 0.0279(18) Uani 1 1 d .
C50 C 0.7084(3) 0.8249(2) 0.4428(4) 0.0257(17) Uani 1 1 d .
C51 C 0.7715(3) 0.8339(2) 0.4599(4) 0.0247(17) Uani 1 1 d .
C53 C 0.8546(3) 0.8402(2) 0.3854(4) 0.0274(17) Uani 1 1 d .
H53A H 0.8568 0.8514 0.3418 0.033 Uiso 1 1 calc R
H53B H 0.8688 0.8589 0.4174 0.033 Uiso 1 1 calc R
C55 C 0.9036(3) 0.7867(2) 0.3355(4) 0.0269(17) Uani 1 1 d .
C59 C 0.9623(3) 0.7332(2) 0.3073(4) 0.0313(19) Uani 1 1 d .
H59A H 1.0006 0.7268 0.3218 0.038 Uiso 1 1 calc R
H59B H 0.9634 0.7472 0.2661 0.038 Uiso 1 1 calc R
C61 C 0.8930(3) 0.6939(2) 0.2420(4) 0.0287(18) Uani 1 1 d .
C62 C 0.9375(3) 0.6640(2) 0.3360(4) 0.0295(18) Uani 1 1 d .
H62 H 0.9758 0.6540 0.3372 0.035 Uiso 1 1 calc R
C63 C 0.8934(3) 0.6351(2) 0.3009(4) 0.0324(19) Uani 1 1 d .
H63 H 0.9114 0.6116 0.2865 0.039 Uiso 1 1 calc R
C65 C 0.8266(3) 0.6438(3) 0.2003(4) 0.035(2) Uani 1 1 d .
H65A H 0.8282 0.6576 0.1589 0.041 Uiso 1 1 calc R
H65B H 0.8331 0.6170 0.1914 0.041 Uiso 1 1 calc R
C67 C 0.7373(3) 0.6778(2) 0.2045(3) 0.0253(17) Uani 1 1 d .
C71 C 0.6382(3) 0.6961(2) 0.2096(4) 0.0286(18) Uani 1 1 d .
H71A H 0.6050 0.6805 0.2005 0.034 Uiso 1 1 calc R
H71B H 0.6459 0.7094 0.1691 0.034 Uiso 1 1 calc R
C74 C 0.5001(3) 0.7100(3) 0.3656(5) 0.049(3) Uani 1 1 d .
H74A H 0.4607 0.7056 0.3538 0.059 Uiso 1 1 calc R
H74B H 0.5131 0.6897 0.3954 0.059 Uiso 1 1 calc R
C75 C 0.5065(3) 0.7490(3) 0.4022(5) 0.042(2) Uani 1 1 d .
H75A H 0.5205 0.7444 0.4475 0.050 Uiso 1 1 calc R
H75B H 0.4699 0.7609 0.4034 0.050 Uiso 1 1 calc R
C76 C 0.5472(3) 0.7769(3) 0.3685(4) 0.037(2) Uani 1 1 d .
H76A H 0.5300 0.7856 0.3266 0.044 Uiso 1 1 calc R
H76B H 0.5544 0.7991 0.3965 0.044 Uiso 1 1 calc R
C77 C 0.6704(3) 0.8567(2) 0.4652(4) 0.0342(19) Uani 1 1 d .
H77A H 0.6763 0.8796 0.4393 0.041 Uiso 1 1 calc R
H77B H 0.6316 0.8490 0.4572 0.041 Uiso 1 1 calc R
C78 C 0.6812(3) 0.8661(3) 0.5382(4) 0.039(2) Uani 1 1 d .
H78A H 0.6689 0.8449 0.5646 0.047 Uiso 1 1 calc R
H78B H 0.6595 0.8885 0.5490 0.047 Uiso 1 1 calc R
C79 C 0.7441(4) 0.8740(2) 0.5555(4) 0.039(2) Uani 1 1 d .
H79A H 0.7481 0.8991 0.5756 0.047 Uiso 1 1 calc R
H79B H 0.7581 0.8552 0.5877 0.047 Uiso 1 1 calc R
C80 C 0.7797(4) 0.8723(2) 0.4957(4) 0.038(2) Uani 1 1 d .
H80A H 0.8189 0.8755 0.5099 0.045 Uiso 1 1 calc R
H80B H 0.7691 0.8930 0.4656 0.045 Uiso 1 1 calc R
N21 N 0.6263(2) 0.72419(17) 0.2593(3) 0.0245(14) Uani 1 1 d .
N22 N 0.6377(2) 0.77951(17) 0.3139(3) 0.0247(14) Uani 1 1 d .
N25 N 0.7061(2) 0.82139(17) 0.3695(3) 0.0240(14) Uani 1 1 d .
N26 N 0.7967(2) 0.83308(18) 0.3962(3) 0.0270(14) Uani 1 1 d .
N29 N 0.8902(2) 0.80745(17) 0.3898(3) 0.0256(14) Uani 1 1 d .
N30 N 0.9392(2) 0.75789(19) 0.3561(3) 0.0299(15) Uani 1 1 d .
N33 N 0.9309(3) 0.69793(19) 0.2952(3) 0.0312(15) Uani 1 1 d .
N34 N 0.8716(3) 0.65764(19) 0.2460(3) 0.0312(15) Uani 1 1 d .
N37 N 0.7712(2) 0.64794(17) 0.2236(3) 0.0253(14) Uani 1 1 d .
O11 O 0.6755(2) 0.77287(15) 0.2137(3) 0.0338(13) Uani 1 1 d .
O12 O 0.7663(2) 0.82706(15) 0.2852(3) 0.0278(12) Uani 1 1 d .
O13 O 0.8865(2) 0.79370(15) 0.2793(3) 0.0322(13) Uani 1 1 d .
O14 O 0.8810(2) 0.71769(16) 0.1991(3) 0.0348(13) Uani 1 1 d .
O15 O 0.7504(2) 0.70561(15) 0.1723(3) 0.0310(12) Uani 1 1 d .
C86 C 0.6946(3) 1.1809(2) 0.4584(3) 0.0222(16) Uani 1 1 d .
C87 C 0.6341(3) 1.1974(2) 0.4472(4) 0.0274(17) Uani 1 1 d .
C88 C 0.6717(3) 1.1842(2) 0.3445(4) 0.0314(19) Uani 1 1 d .
C90 C 0.5744(3) 1.2093(2) 0.3383(4) 0.0316(19) Uani 1 1 d .
H90A H 0.5425 1.2016 0.3626 0.038 Uiso 1 1 calc R
H90B H 0.5723 1.1957 0.2965 0.038 Uiso 1 1 calc R
C92 C 0.5466(3) 1.2791(2) 0.3674(4) 0.0291(18) Uani 1 1 d .
C94 C 0.5865(3) 1.2661(2) 0.2665(4) 0.0246(17) Uani 1 1 d .
C96 C 0.5886(3) 1.3275(2) 0.2104(4) 0.0283(18) Uani 1 1 d .
H96A H 0.5600 1.3471 0.2039 0.034 Uiso 1 1 calc R
H96B H 0.5872 1.3117 0.1710 0.034 Uiso 1 1 calc R
C100 C 0.6885(3) 1.3313(2) 0.1859(4) 0.0291(18) Uani 1 1 d .
C102 C 0.7869(3) 1.3478(2) 0.1728(4) 0.0296(18) Uani 1 1 d .
H10C H 0.8042 1.3713 0.1584 0.036 Uiso 1 1 calc R
H10D H 0.7815 1.3312 0.1346 0.036 Uiso 1 1 calc R
C105 C 0.9006(3) 1.3159(2) 0.2981(4) 0.0274(17) Uani 1 1 d .
H105 H 0.9407 1.3206 0.2938 0.033 Uiso 1 1 calc R
C106 C 0.8364(3) 1.2909(3) 0.2162(4) 0.0335(19) Uani 1 1 d .
C107 C 0.9154(3) 1.2950(2) 0.4185(4) 0.0322(19) Uani 1 1 d .
H10A H 0.9191 1.3105 0.4582 0.039 Uiso 1 1 calc R
H10B H 0.9529 1.2888 0.4058 0.039 Uiso 1 1 calc R
C108 C 0.8987(3) 1.2437(2) 0.2762(4) 0.0310(18) Uani 1 1 d .
H10G H 0.8939 1.2282 0.2365 0.037 Uiso 1 1 calc R
H10H H 0.9383 1.2436 0.2901 0.037 Uiso 1 1 calc R
C110 C 0.8905(3) 1.2240(2) 0.3961(3) 0.0234(16) Uani 1 1 d .
H110 H 0.9286 1.2133 0.3999 0.028 Uiso 1 1 calc R
C111 C 0.8470(3) 1.1975(2) 0.4285(3) 0.0244(16) Uani 1 1 d .
H111 H 0.8653 1.1754 0.4503 0.029 Uiso 1 1 calc R
C112 C 0.8245(3) 1.2013(2) 0.3141(4) 0.0255(17) Uani 1 1 d .
C114 C 0.7650(3) 1.1586(2) 0.3775(4) 0.0260(17) Uani 1 1 d .
H11E H 0.7597 1.1448 0.3361 0.031 Uiso 1 1 calc R
H11F H 0.7757 1.1400 0.4117 0.031 Uiso 1 1 calc R
C115 C 0.6953(3) 1.1433(2) 0.4983(4) 0.0303(18) Uani 1 1 d .
H11G H 0.7327 1.1323 0.5001 0.036 Uiso 1 1 calc R
H11H H 0.6854 1.1485 0.5432 0.036 Uiso 1 1 calc R
C116 C 0.6533(3) 1.1150(2) 0.4653(4) 0.037(2) Uani 1 1 d .
H11I H 0.6656 1.1080 0.4222 0.044 Uiso 1 1 calc R
H11J H 0.6525 1.0918 0.4918 0.044 Uiso 1 1 calc R
C117 C 0.5943(3) 1.1316(2) 0.4572(5) 0.043(2) Uani 1 1 d .
H11K H 0.5694 1.1161 0.4823 0.052 Uiso 1 1 calc R
H11L H 0.5813 1.1300 0.4110 0.052 Uiso 1 1 calc R
C118 C 0.5902(3) 1.1736(2) 0.4800(5) 0.039(2) Uani 1 1 d .
H11M H 0.5530 1.1835 0.4680 0.047 Uiso 1 1 calc R
H11N H 0.5964 1.1750 0.5277 0.047 Uiso 1 1 calc R
C119 C 0.4861(3) 1.2692(2) 0.3830(4) 0.038(2) Uani 1 1 d .
H11O H 0.4866 1.2476 0.4132 0.045 Uiso 1 1 calc R
H11P H 0.4652 1.2617 0.3426 0.045 Uiso 1 1 calc R
C120 C 0.4563(4) 1.3039(3) 0.4146(5) 0.050(2) Uani 1 1 d .
H12C H 0.4169 1.2979 0.4182 0.060 Uiso 1 1 calc R
H12D H 0.4728 1.3083 0.4588 0.060 Uiso 1 1 calc R
C121 C 0.4617(4) 1.3408(3) 0.3727(5) 0.051(3) Uani 1 1 d .
H12E H 0.4243 1.3501 0.3600 0.061 Uiso 1 1 calc R
H12F H 0.4803 1.3602 0.4002 0.061 Uiso 1 1 calc R
C122 C 0.4931(3) 1.3361(3) 0.3116(4) 0.039(2) Uani 1 1 d .
H12G H 0.4982 1.3610 0.2917 0.046 Uiso 1 1 calc R
H12H H 0.4711 1.3204 0.2801 0.046 Uiso 1 1 calc R
N43 N 0.7123(2) 1.17600(16) 0.3928(3) 0.0222(13) Uani 1 1 d .
N44 N 0.6252(2) 1.19839(18) 0.3754(3) 0.0261(14) Uani 1 1 d .
N47 N 0.5708(2) 1.25088(18) 0.3252(3) 0.0279(15) Uani 1 1 d .
N48 N 0.5752(2) 1.30393(18) 0.2662(3) 0.0285(15) Uani 1 1 d .
N51 N 0.6436(2) 1.34606(17) 0.2176(3) 0.0264(14) Uani 1 1 d .
N52 N 0.7329(2) 1.35696(18) 0.1962(3) 0.0253(14) Uani 1 1 d .
N55 N 0.8249(3) 1.32937(19) 0.2207(3) 0.0302(15) Uani 1 1 d .
N56 N 0.8817(3) 1.2828(2) 0.2602(3) 0.0316(16) Uani 1 1 d .
N57 N 0.8860(2) 1.25974(18) 0.4327(3) 0.0267(14) Uani 1 1 d .
N59 N 0.8681(3) 1.22621(19) 0.3271(3) 0.0310(15) Uani 1 1 d .
N60 N 0.8112(2) 1.18607(18) 0.3723(3) 0.0286(15) Uani 1 1 d .
O26 O 0.6747(2) 1.17898(15) 0.2850(3) 0.0318(13) Uani 1 1 d .
O27 O 0.6060(2) 1.24792(15) 0.2225(3) 0.0319(13) Uani 1 1 d .
O28 O 0.6885(2) 1.30199(15) 0.1539(3) 0.0315(12) Uani 1 1 d .
O29 O 0.8114(2) 1.26774(17) 0.1800(3) 0.0403(14) Uani 1 1 d .
O30 O 0.8005(2) 1.19422(18) 0.2608(3) 0.0395(14) Uani 1 1 d .

loop_
_atom_site_aniso_label
_atom_site_aniso_U_11
_atom_site_aniso_U_22
_atom_site_aniso_U_33
_atom_site_aniso_U_23
_atom_site_aniso_U_13
_atom_site_aniso_U_12
O1W 0.046(3) 0.046(4) 0.022(3) 0.008(3) -0.009(3) -0.023(3)
O2W 0.061(4) 0.037(4) 0.039(4) 0.004(3) 0.003(3) -0.014(3)
O3W 0.052(3) 0.043(4) 0.027(3) -0.010(3) 0.006(3) -0.005(3)
O4W 0.045(3) 0.033(3) 0.027(3) 0.005(2) 0.007(2) -0.002(3)
O5W 0.056(3) 0.023(3) 0.034(3) -0.004(2) 0.007(3) -0.001(3)
O7W 0.085(5) 0.021(4) 0.131(7) -0.014(4) 0.083(5) -0.017(3)
O8W 0.043(4) 0.083(6) 0.125(8) 0.024(5) 0.007(4) -0.008(4)
O9W 0.072(5) 0.047(5) 0.162(10) -0.004(5) 0.020(5) -0.002(4)
O10W 0.090(6) 0.109(8) 0.096(7) -0.036(6) -0.015(5) -0.003(5)
O21W 0.196(12) 0.117(9) 0.130(10) 0.042(8) 0.035(9) -0.079(9)
K1 0.0487(10) 0.0243(9) 0.0252(9) 0.0024(7) 0.0075(8) -0.0010(8)
K2 0.0663(13) 0.0352(11) 0.0410(12) 0.0068(9) 0.0033(10) -0.0049(10)
K3 0.0390(9) 0.0245(9) 0.0364(10) 0.0022(8) 0.0036(8) -0.0006(7)
K4 0.0372(9) 0.0268(9) 0.0234(9) 0.0006(7) -0.0006(7) -0.0051(7)
K5 0.0426(9) 0.0257(9) 0.0237(9) -0.0012(7) 0.0019(7) -0.0038(8)
K6 0.0473(10) 0.0279(10) 0.0228(9) 0.0021(7) 0.0045(8) 0.0083(8)
I1 0.0343(3) 0.0550(4) 0.0648(5) 0.0005(3) -0.0011(3) 0.0011(3)
I2 0.0674(5) 0.0549(5) 0.1113(7) -0.0064(4) 0.0163(5) 0.0254(4)
I3 0.0942(7) 0.1083(8) 0.0938(8) -0.0198(6) 0.0029(5) -0.0085(6)
O200 0.038(3) 0.029(3) 0.030(3) -0.003(3) 0.009(2) -0.004(2)
N201 0.031(3) 0.017(3) 0.022(3) -0.002(3) -0.002(3) -0.006(3)
N205 0.029(3) 0.026(4) 0.021(3) 0.002(3) 0.003(3) 0.004(3)
N208 0.028(3) 0.018(3) 0.032(4) 0.010(3) 0.001(3) 0.001(3)
N207 0.037(3) 0.017(3) 0.022(3) 0.007(3) 0.003(3) 0.002(3)
N200 0.025(3) 0.023(3) 0.027(4) -0.004(3) 0.003(3) 0.001(3)
N206 0.030(3) 0.037(4) 0.014(3) 0.004(3) 0.001(3) -0.001(3)
N202 0.031(3) 0.026(4) 0.016(3) -0.006(3) 0.009(3) 0.005(3)
N203 0.019(3) 0.039(4) 0.030(4) 0.001(3) 0.003(3) -0.002(3)
N204 0.034(3) 0.032(4) 0.032(4) -0.004(3) 0.000(3) 0.005(3)
C204 0.036(4) 0.018(4) 0.018(4) 0.000(3) 0.006(3) 0.000(3)
C203 0.032(4) 0.019(4) 0.023(4) -0.003(3) 0.006(3) -0.001(3)
C202 0.024(4) 0.041(5) 0.028(5) 0.000(4) -0.003(3) -0.010(4)
C209 0.026(4) 0.028(4) 0.036(5) 0.002(4) 0.000(3) 0.006(3)
C207 0.039(4) 0.029(4) 0.023(4) 0.006(3) 0.004(3) -0.004(4)
C210 0.022(4) 0.027(4) 0.035(5) 0.000(4) 0.008(3) 0.005(3)
C208 0.032(4) 0.010(4) 0.032(4) -0.005(3) 0.005(3) 0.002(3)
C212 0.039(4) 0.020(4) 0.019(4) 0.004(3) 0.007(3) 0.003(3)
C205 0.034(4) 0.023(4) 0.035(5) 0.004(3) 0.000(4) 0.005(3)
C211 0.031(4) 0.029(4) 0.026(4) -0.001(3) 0.009(3) 0.002(3)
C213 0.033(4) 0.026(4) 0.009(3) 0.000(3) -0.001(3) 0.001(3)
C201 0.033(4) 0.033(5) 0.033(5) 0.003(4) 0.003(4) -0.004(4)
C214 0.035(4) 0.023(4) 0.023(4) 0.003(3) -0.002(3) 0.003(3)
C206 0.060(5) 0.025(5) 0.027(5) 0.012(4) 0.006(4) 0.005(4)
O204 0.041(3) 0.017(3) 0.024(3) -0.002(2) -0.004(2) -0.001(2)
O203 0.036(3) 0.021(3) 0.032(3) -0.003(2) 0.004(2) 0.002(2)
O202 0.047(3) 0.035(3) 0.016(3) 0.000(2) -0.004(2) 0.000(3)
O201 0.042(3) 0.044(4) 0.026(3) -0.009(3) 0.005(3) 0.007(3)
C221 0.043(4) 0.010(4) 0.041(5) 0.004(3) 0.009(4) 0.001(3)
C222 0.034(4) 0.035(5) 0.020(4) -0.002(3) 0.000(3) -0.007(3)
C220 0.040(4) 0.041(5) 0.018(4) 0.008(4) 0.006(3) 0.001(4)
N303 0.031(3) 0.020(3) 0.018(3) 0.008(3) 0.008(3) 0.001(3)
N321 0.026(3) 0.035(4) 0.033(4) 0.002(3) -0.002(3) 0.002(3)
N305 0.0363(15) 0.0218(17) 0.0222(17) 0.0029(13) 0.0009(13) 0.0013(13)
N304 0.0363(15) 0.0218(17) 0.0222(17) 0.0029(13) 0.0009(13) 0.0013(13)
N302 0.022(3) 0.027(4) 0.027(4) 0.006(3) 0.001(3) 0.001(3)
N320 0.032(3) 0.026(4) 0.026(4) 0.002(3) -0.003(3) 0.002(3)
N315 0.032(3) 0.023(4) 0.030(4) 0.000(3) 0.000(3) -0.002(3)
N306 0.031(3) 0.024(4) 0.018(3) 0.005(3) 0.007(3) -0.002(3)
N301 0.027(3) 0.032(4) 0.028(4) -0.004(3) 0.009(3) 0.000(3)
N307 0.033(3) 0.038(4) 0.032(4) 0.008(3) 0.006(3) 0.000(3)
N300 0.030(3) 0.042(4) 0.022(4) -0.002(3) -0.003(3) 0.001(3)
C309 0.030(4) 0.032(5) 0.020(4) 0.002(3) 0.003(3) -0.008(3)
C314 0.026(4) 0.022(4) 0.025(4) 0.010(3) 0.000(3) -0.011(3)
C318 0.026(4) 0.029(5) 0.034(5) 0.002(4) -0.003(4) 0.009(3)
C308 0.0363(15) 0.0218(17) 0.0222(17) 0.0029(13) 0.0009(13) 0.0013(13)
C316 0.034(4) 0.025(4) 0.022(4) -0.003(3) 0.001(3) -0.006(3)
C317 0.039(4) 0.025(4) 0.035(5) 0.001(4) 0.002(4) 0.003(4)
C310 0.019(3) 0.028(4) 0.029(4) 0.003(3) 0.002(3) 0.000(3)
C306 0.037(4) 0.025(4) 0.015(4) 0.003(3) -0.002(3) -0.001(3)
C300 0.035(4) 0.024(4) 0.024(4) 0.003(3) -0.013(3) -0.006(3)
C312 0.021(4) 0.033(5) 0.043(5) 0.006(4) -0.006(3) -0.004(3)
C311 0.028(4) 0.033(5) 0.016(4) 0.009(3) 0.000(3) 0.002(3)
C313 0.031(4) 0.030(5) 0.036(5) 0.013(4) 0.006(4) -0.006(3)
C301 0.028(4) 0.029(4) 0.018(4) 0.000(3) 0.004(3) -0.005(3)
C307 0.025(4) 0.032(5) 0.033(5) 0.004(4) -0.007(4) 0.006(3)
C319 0.037(4) 0.021(4) 0.039(5) 0.005(3) -0.006(4) 0.010(3)
C305 0.045(3) 0.064(3) 0.054(3) -0.007(3) -0.003(2) -0.010(2)
C302 0.045(3) 0.064(3) 0.054(3) -0.007(3) -0.003(2) -0.010(2)
C304 0.045(3) 0.064(3) 0.054(3) -0.007(3) -0.003(2) -0.010(2)
C303 0.045(3) 0.064(3) 0.054(3) -0.007(3) -0.003(2) -0.010(2)
O301 0.045(3) 0.028(3) 0.020(3) 0.006(2) 0.004(2) 0.000(2)
O302 0.0363(15) 0.0218(17) 0.0222(17) 0.0029(13) 0.0009(13) 0.0013(13)
O300 0.036(3) 0.023(3) 0.028(3) 0.004(2) -0.003(2) 0.000(2)
O303 0.037(3) 0.039(3) 0.030(3) 0.009(3) 0.007(3) -0.002(3)
O304 0.054(3) 0.022(3) 0.043(4) 0.013(3) 0.016(3) 0.010(3)
C320 0.039(4) 0.016(4) 0.018(4) 0.003(3) 0.004(3) -0.004(3)
C1 0.073(6) 0.035(6) 0.025(5) 0.012(4) 0.020(4) 0.012(5)
C2 0.079(6) 0.021(5) 0.031(5) 0.001(4) 0.021(5) 0.015(4)
C3 0.068(6) 0.025(5) 0.035(5) -0.005(4) 0.025(4) 0.015(4)
C4 0.056(5) 0.025(5) 0.021(4) -0.018(4) 0.006(4) 0.000(4)
C5 0.067(6) 0.040(6) 0.034(5) 0.009(4) 0.018(5) -0.002(5)
C6 0.054(5) 0.026(5) 0.046(6) -0.006(4) 0.015(4) 0.000(4)
C7 0.044(5) 0.026(5) 0.041(5) 0.001(4) 0.016(4) -0.006(4)
C8 0.034(4) 0.026(5) 0.067(7) 0.004(4) 0.004(4) -0.003(4)
C9 0.034(4) 0.032(5) 0.038(5) -0.006(4) 0.006(4) 0.005(4)
C10 0.031(4) 0.041(6) 0.040(5) 0.011(4) 0.009(4) 0.000(4)
C11 0.028(4) 0.034(5) 0.035(5) -0.006(4) 0.006(3) -0.004(3)
C12 0.042(5) 0.024(5) 0.049(6) 0.004(4) 0.010(4) 0.006(4)
C13 0.035(4) 0.007(4) 0.022(4) 0.000(3) 0.004(3) -0.003(3)
C14 0.047(5) 0.018(4) 0.030(5) 0.002(3) 0.005(4) 0.007(4)
C15 0.051(5) 0.010(4) 0.030(5) 0.000(3) 0.007(4) 0.004(3)
C16 0.054(5) 0.028(5) 0.017(4) 0.016(3) 0.011(4) 0.011(4)
C17 0.043(4) 0.028(4) 0.018(4) 0.002(3) 0.008(3) -0.004(4)
C18 0.048(5) 0.016(4) 0.037(5) 0.004(3) 0.021(4) 0.000(3)
C19 0.036(4) 0.028(5) 0.035(5) -0.007(4) 0.004(4) -0.014(4)
C20 0.037(4) 0.024(4) 0.037(5) 0.001(4) 0.014(4) -0.010(3)
C21 0.035(4) 0.033(5) 0.053(6) -0.012(4) 0.000(4) -0.011(4)
C22 0.044(5) 0.021(5) 0.052(6) -0.005(4) 0.019(4) -0.011(4)
C23 0.041(5) 0.052(6) 0.048(6) -0.001(5) 0.003(4) -0.003(4)
C24 0.060(6) 0.047(6) 0.045(6) -0.017(5) 0.015(5) -0.014(5)
C25 0.054(5) 0.048(6) 0.027(5) 0.002(4) -0.005(4) 0.001(5)
C26 0.051(5) 0.033(5) 0.055(6) 0.003(4) -0.008(5) -0.008(4)
C27 0.072(6) 0.031(5) 0.040(6) -0.006(4) -0.008(5) 0.009(5)
C28 0.054(5) 0.033(6) 0.055(6) -0.001(5) -0.003(5) -0.018(5)
C29 0.083(7) 0.036(5) 0.020(5) 0.008(4) 0.015(5) 0.009(5)
C30 0.080(7) 0.019(5) 0.046(6) -0.007(4) -0.001(5) -0.003(5)
C31 0.097(8) 0.037(5) 0.025(5) -0.011(4) 0.017(5) 0.012(5)
C32 0.093(8) 0.038(6) 0.038(6) 0.008(4) 0.020(5) 0.016(5)
C33 0.124(10) 0.036(6) 0.048(7) 0.001(5) 0.038(7) 0.008(6)
C34 0.077(7) 0.041(6) 0.044(6) 0.002(5) 0.032(5) 0.007(5)
C35 0.059(6) 0.054(7) 0.053(7) -0.002(5) 0.008(5) 0.008(5)
C36 0.052(6) 0.052(7) 0.083(9) 0.008(6) 0.014(6) -0.014(5)
C37 0.047(5) 0.037(6) 0.098(9) 0.001(6) -0.002(6) -0.009(5)
C38 0.035(4) 0.035(5) 0.063(6) 0.002(5) 0.002(4) 0.001(4)
C39 0.056(5) 0.044(6) 0.041(6) -0.002(4) 0.014(4) 0.005(5)
C40 0.081(7) 0.040(6) 0.044(6) 0.006(5) 0.000(5) 0.015(5)
C41 0.072(7) 0.062(7) 0.041(6) 0.013(5) 0.007(5) 0.012(6)
C42 0.078(6) 0.024(5) 0.022(4) 0.001(3) 0.011(4) 0.009(4)
N1 0.062(5) 0.027(4) 0.035(4) -0.001(3) 0.011(4) 0.008(4)
N2 0.056(4) 0.025(4) 0.037(4) -0.003(3) 0.012(3) 0.009(3)
N3 0.069(5) 0.030(4) 0.040(5) 0.002(3) 0.006(4) 0.010(4)
N4 0.062(5) 0.018(4) 0.038(4) 0.004(3) 0.012(4) 0.008(3)
N5 0.049(4) 0.032(4) 0.035(4) -0.002(3) 0.016(3) 0.004(3)
N6 0.030(3) 0.033(4) 0.035(4) 0.003(3) 0.005(3) 0.004(3)
N7 0.049(4) 0.032(4) 0.049(5) -0.002(4) 0.007(4) 0.006(3)
N8 0.037(4) 0.028(4) 0.038(4) 0.000(3) 0.008(3) 0.002(3)
N9 0.040(4) 0.029(4) 0.026(4) 0.001(3) 0.007(3) 0.008(3)
N10 0.042(4) 0.020(3) 0.025(4) 0.005(3) 0.002(3) -0.001(3)
N11 0.044(4) 0.026(4) 0.027(4) 0.001(3) 0.002(3) 0.006(3)
N12 0.053(4) 0.012(3) 0.030(4) 0.002(3) 0.017(3) 0.003(3)
N13 0.043(4) 0.018(3) 0.026(4) -0.001(3) 0.009(3) -0.007(3)
N14 0.052(4) 0.023(4) 0.037(4) 0.005(3) -0.006(3) -0.014(3)
N15 0.051(4) 0.024(4) 0.037(4) -0.007(3) 0.007(3) -0.008(3)
N16 0.058(5) 0.037(5) 0.045(5) -0.007(4) 0.006(4) -0.008(4)
N17 0.063(5) 0.029(4) 0.037(4) -0.004(3) 0.000(4) -0.008(4)
N18 0.069(5) 0.030(4) 0.035(4) -0.004(3) 0.006(4) -0.002(4)
N19 0.074(5) 0.031(4) 0.048(5) -0.003(4) 0.005(4) 0.002(4)
N20 0.080(5) 0.024(4) 0.038(5) -0.007(3) 0.005(4) 0.006(4)
O1 0.079(4) 0.021(3) 0.035(3) -0.004(3) 0.016(3) 0.014(3)
O2 0.056(3) 0.027(3) 0.033(3) 0.004(3) 0.014(3) 0.011(3)
O3 0.036(3) 0.018(3) 0.024(3) -0.003(2) 0.009(2) -0.001(2)
O4 0.045(3) 0.022(3) 0.035(3) 0.002(2) 0.003(3) -0.009(3)
O5 0.065(4) 0.021(3) 0.044(4) -0.006(3) 0.008(3) -0.001(3)
O6 0.077(4) 0.017(3) 0.038(4) 0.004(3) -0.003(3) -0.008(3)
O7 0.061(4) 0.016(3) 0.051(4) 0.006(3) -0.008(3) -0.006(3)
O8 0.057(3) 0.019(3) 0.033(3) -0.001(2) 0.011(3) 0.003(3)
O9 0.068(4) 0.029(4) 0.064(5) -0.013(3) 0.023(4) -0.008(3)
O10 0.089(5) 0.025(3) 0.053(4) 0.005(3) 0.007(4) 0.003(3)
C43 0.026(4) 0.026(4) 0.024(4) 0.004(3) 0.005(3) 0.004(3)
C45 0.023(3) 0.018(4) 0.029(4) 0.012(3) 0.001(3) 0.003(3)
C47 0.035(4) 0.016(4) 0.016(4) 0.006(3) 0.006(3) 0.001(3)
C49 0.036(4) 0.011(4) 0.037(5) 0.005(3) 0.001(4) 0.004(3)
C50 0.035(4) 0.023(4) 0.019(4) 0.008(3) 0.001(3) 0.006(3)
C51 0.033(4) 0.018(4) 0.022(4) 0.006(3) -0.002(3) 0.001(3)
C53 0.036(4) 0.014(4) 0.033(5) 0.005(3) 0.007(3) -0.006(3)
C55 0.021(3) 0.033(5) 0.028(5) 0.000(4) 0.005(3) -0.004(3)
C59 0.025(4) 0.045(5) 0.024(4) 0.000(4) 0.003(3) -0.005(4)
C61 0.023(4) 0.036(5) 0.029(5) 0.005(4) 0.013(3) 0.001(3)
C62 0.031(4) 0.035(5) 0.023(4) 0.006(3) 0.006(3) 0.006(3)
C63 0.029(4) 0.033(5) 0.034(5) 0.002(4) -0.006(4) 0.004(3)
C65 0.044(4) 0.046(5) 0.014(4) -0.005(4) 0.004(3) 0.002(4)
C67 0.031(4) 0.032(5) 0.013(4) -0.003(3) 0.000(3) -0.002(3)
C71 0.033(4) 0.028(4) 0.024(4) -0.001(3) -0.007(3) -0.004(3)
C74 0.022(4) 0.071(7) 0.056(6) 0.034(5) 0.008(4) 0.004(4)
C75 0.026(4) 0.055(6) 0.046(6) 0.017(5) 0.017(4) 0.010(4)
C76 0.028(4) 0.055(6) 0.029(5) 0.006(4) 0.008(3) 0.009(4)
C77 0.042(4) 0.027(5) 0.034(5) -0.003(4) 0.008(4) 0.003(4)
C78 0.051(5) 0.037(5) 0.030(5) -0.001(4) 0.009(4) 0.009(4)
C79 0.063(5) 0.020(4) 0.034(5) 0.000(4) 0.003(4) 0.009(4)
C80 0.046(5) 0.024(4) 0.042(5) 0.005(4) -0.004(4) 0.000(4)
N21 0.031(3) 0.024(3) 0.019(3) 0.000(3) 0.005(3) -0.005(3)
N22 0.031(3) 0.021(3) 0.023(3) 0.005(3) 0.008(3) 0.006(3)
N25 0.032(3) 0.019(3) 0.021(3) 0.000(3) 0.001(3) 0.001(3)
N26 0.029(3) 0.031(4) 0.022(4) 0.006(3) 0.003(3) -0.002(3)
N29 0.031(3) 0.024(3) 0.021(3) 0.008(3) -0.001(3) -0.004(3)
N30 0.026(3) 0.037(4) 0.026(4) -0.001(3) -0.006(3) 0.003(3)
N33 0.035(3) 0.037(4) 0.021(4) 0.001(3) 0.005(3) -0.004(3)
N34 0.035(3) 0.030(4) 0.028(4) 0.005(3) 0.000(3) -0.005(3)
N37 0.029(3) 0.024(4) 0.024(4) 0.000(3) 0.012(3) 0.000(3)
O11 0.053(3) 0.025(3) 0.024(3) 0.003(2) 0.011(3) -0.011(3)
O12 0.037(3) 0.031(3) 0.017(3) 0.004(2) 0.013(2) 0.000(2)
O13 0.035(3) 0.036(3) 0.025(3) 0.008(2) -0.003(2) 0.003(2)
O14 0.035(3) 0.041(4) 0.028(3) 0.003(3) -0.002(2) -0.006(3)
O15 0.041(3) 0.025(3) 0.029(3) 0.009(2) 0.011(2) -0.003(2)
C86 0.032(4) 0.017(4) 0.018(4) -0.005(3) 0.010(3) 0.006(3)
C87 0.028(4) 0.022(4) 0.031(4) 0.001(3) -0.007(3) 0.001(3)
C88 0.039(4) 0.010(4) 0.044(6) 0.000(3) -0.009(4) -0.002(3)
C90 0.038(4) 0.018(4) 0.036(5) -0.001(3) -0.014(4) -0.005(3)
C92 0.024(4) 0.018(4) 0.044(5) -0.002(4) -0.005(3) -0.001(3)
C94 0.015(3) 0.030(5) 0.028(5) -0.005(4) -0.004(3) 0.001(3)
C96 0.028(4) 0.031(5) 0.026(4) 0.008(3) 0.000(3) 0.000(3)
C100 0.039(4) 0.027(5) 0.021(4) 0.012(4) 0.000(3) 0.003(4)
C102 0.034(4) 0.040(5) 0.015(4) 0.000(3) 0.005(3) -0.002(4)
C105 0.024(4) 0.037(5) 0.023(4) 0.003(3) 0.011(3) -0.003(3)
C106 0.031(4) 0.048(6) 0.022(4) -0.006(4) 0.009(3) 0.009(4)
C107 0.032(4) 0.037(5) 0.027(4) 0.011(4) -0.006(3) -0.007(4)
C108 0.031(4) 0.044(5) 0.019(4) 0.002(4) 0.010(3) 0.006(4)
C110 0.031(4) 0.027(4) 0.013(4) -0.001(3) 0.006(3) 0.004(3)
C111 0.030(4) 0.026(4) 0.018(4) 0.002(3) 0.005(3) 0.013(3)
C112 0.022(3) 0.032(4) 0.023(4) 0.004(3) 0.006(3) 0.010(3)
C114 0.038(4) 0.024(4) 0.017(4) -0.004(3) 0.005(3) 0.000(3)
C115 0.045(4) 0.017(4) 0.029(4) 0.003(3) 0.000(4) -0.003(3)
C116 0.051(5) 0.021(4) 0.038(5) 0.007(4) 0.002(4) -0.007(4)
C117 0.038(5) 0.031(5) 0.060(6) 0.010(4) -0.004(4) -0.014(4)
C118 0.032(4) 0.033(5) 0.052(6) 0.026(4) 0.003(4) -0.007(4)
C119 0.032(4) 0.038(5) 0.043(5) 0.006(4) 0.003(4) 0.004(4)
C120 0.046(5) 0.042(6) 0.064(7) 0.011(5) 0.023(5) 0.012(4)
C121 0.050(5) 0.036(5) 0.067(7) 0.009(5) 0.005(5) 0.012(4)
C122 0.042(5) 0.036(5) 0.038(5) 0.015(4) 0.002(4) 0.009(4)
N43 0.035(3) 0.018(3) 0.014(3) -0.003(2) -0.001(3) 0.000(3)
N44 0.026(3) 0.025(4) 0.027(4) -0.003(3) 0.000(3) 0.001(3)
N47 0.032(3) 0.022(4) 0.028(4) 0.003(3) -0.004(3) -0.005(3)
N48 0.030(3) 0.023(4) 0.032(4) 0.006(3) -0.005(3) 0.000(3)
N51 0.032(3) 0.018(3) 0.029(4) 0.000(3) -0.001(3) -0.002(3)
N52 0.030(3) 0.027(4) 0.020(3) -0.004(3) 0.007(3) 0.005(3)
N55 0.041(4) 0.030(4) 0.019(3) -0.001(3) 0.001(3) 0.007(3)
N56 0.034(3) 0.045(4) 0.016(3) -0.008(3) 0.004(3) 0.004(3)
N57 0.023(3) 0.036(4) 0.022(3) -0.001(3) 0.005(3) -0.001(3)
N59 0.041(4) 0.039(4) 0.013(3) -0.001(3) 0.002(3) 0.011(3)
N60 0.031(3) 0.031(4) 0.023(4) -0.002(3) -0.005(3) 0.004(3)
O26 0.045(3) 0.031(3) 0.018(3) -0.002(2) -0.006(2) 0.003(2)
O27 0.035(3) 0.026(3) 0.034(3) 0.000(3) 0.001(2) -0.002(2)
O28 0.042(3) 0.019(3) 0.033(3) -0.010(2) 0.002(2) 0.004(2)
O29 0.059(4) 0.044(4) 0.017(3) -0.006(3) -0.004(3) 0.013(3)
O30 0.036(3) 0.068(4) 0.014(3) -0.005(3) 0.001(2) -0.003(3)

loop_
_atom_type_symbol
_atom_type_description
_atom_type_scat_dispersion_real
_atom_type_scat_dispersion_imag
_atom_type_scat_source
C C 0.0033 0.0016 'International Tables Vol C Tables 4.2.6.8 and 6.1.1.4'
H H 0.0000 0.0000 'International Tables Vol C Tables 4.2.6.8 and 6.1.1.4'
N N 0.0061 0.0033 'International Tables Vol C Tables 4.2.6.8 and 6.1.1.4'
O O 0.0106 0.0060 'International Tables Vol C Tables 4.2.6.8 and 6.1.1.4'
K K 0.2009 0.2494 'International Tables Vol C Tables 4.2.6.8 and 6.1.1.4'
I I -0.4742 1.8119 'International Tables Vol C Tables 4.2.6.8 and 6.1.1.4'

loop_
_geom_angle_atom_site_label_1
_geom_angle_atom_site_label_2
_geom_angle_atom_site_label_3
_geom_angle
_geom_angle_site_symmetry_1
_geom_angle_site_symmetry_3
K6 O2W K5 93.40(17) . .
K6 O2W K2 85.92(16) . .
K5 O2W K2 75.27(15) . .
K5 O3W K2 84.20(16) . .
K5 O3W K6 97.91(17) . .
K2 O3W K6 90.63(17) . .
K4 O4W K1 94.98(17) . .
K4 O4W K3 82.88(15) . .
K1 O4W K3 82.21(14) . .
K3 O5W K4 85.60(15) . .
K3 O5W K1 88.53(17) . .
K4 O5W K1 92.38(17) . .
O12 K1 O5 95.95(17) . .
O12 K1 O1 72.54(17) . .
O5 K1 O1 71.89(19) . .
O12 K1 O3 134.62(16) . .
O5 K1 O3 127.16(17) . .
O1 K1 O3 129.07(17) . .
O12 K1 O2 93.58(16) . .
O5 K1 O2 133.61(18) . .
O1 K1 O2 68.06(18) . .
O3 K1 O2 68.16(15) . .
O12 K1 O4 132.93(16) . .
O5 K1 O4 65.47(17) . .
O1 K1 O4 131.25(18) . .
O3 K1 O4 67.85(15) . .
O2 K1 O4 131.22(17) . .
O12 K1 O5W 87.03(16) . .
O5 K1 O5W 99.48(17) . .
O1 K1 O5W 156.44(17) . .
O3 K1 O5W 73.86(15) . .
O2 K1 O5W 126.33(17) . .
O4 K1 O5W 56.97(16) . .
O12 K1 O4W 69.36(15) . .
O5 K1 O4W 163.18(17) . .
O1 K1 O4W 109.56(18) . .
O3 K1 O4W 65.73(15) . .
O2 K1 O4W 58.12(16) . .
O4 K1 O4W 118.17(16) . .
O5W K1 O4W 72.42(16) . .
O12 K1 K3 44.97(11) . .
O5 K1 K3 113.08(13) . .
O1 K1 K3 117.28(13) . .
O3 K1 K3 98.49(11) . .
O2 K1 K3 105.55(13) . .
O4 K1 K3 100.74(12) . .
O5W K1 K3 44.85(11) . .
O4W K1 K3 50.76(11) . .
O12 K1 K4 96.93(12) . .
O5 K1 K4 139.69(14) . .
O1 K1 K4 148.35(15) . .
O3 K1 K4 41.99(11) . .
O2 K1 K4 83.37(12) . .
O4 K1 K4 77.94(11) . .
O5W K1 K4 43.55(11) . .
O4W K1 K4 40.24(11) . .
K3 K1 K4 56.52(4) . .
O6 K2 O9 127.7(2) . .
O6 K2 O10 69.0(2) . .
O9 K2 O10 68.3(2) . .
O6 K2 O7 66.45(18) . .
O9 K2 O7 126.87(19) . .
O10 K2 O7 130.00(19) . .
O6 K2 O8 125.41(18) . .
O9 K2 O8 66.38(18) . .
O10 K2 O8 128.51(19) . .
O7 K2 O8 66.95(18) . .
O6 K2 O3W 139.53(18) . .
O9 K2 O3W 76.98(18) . .
O10 K2 O3W 99.97(18) . .
O7 K2 O3W 128.78(17) . .
O8 K2 O3W 92.50(16) . .
O6 K2 O2W 106.24(19) . .
O9 K2 O2W 123.4(2) . .
O10 K2 O2W 161.34(19) . .
O7 K2 O2W 57.49(16) . .
O8 K2 O2W 69.41(16) . .
O3W K2 O2W 71.50(16) . .
O6 K2 O30 89.40(16) . .
O9 K2 O30 105.05(17) . .
O10 K2 O30 72.49(16) . .
O7 K2 O30 127.50(17) . .
O8 K2 O30 142.66(16) . .
O3W K2 O30 50.75(15) . .
O2W K2 O30 89.68(15) . .
O6 K2 K5 156.81(15) . .
O9 K2 K5 72.45(16) . .
O10 K2 K5 134.07(16) . .
O7 K2 K5 92.67(13) . .
O8 K2 K5 46.44(11) . .
O3W K2 K5 47.56(11) . .
O2W K2 K5 51.55(12) . .
O30 K2 K5 96.28(11) . .
O6 K2 K6 103.54(14) . .
O9 K2 K6 122.48(15) . .
O10 K2 K6 117.77(14) . .
O7 K2 K6 94.04(13) . .
O8 K2 K6 106.52(12) . .
O3W K2 K6 45.62(12) . .
O2W K2 K6 44.49(11) . .
O30 K2 K6 45.31(10) . .
K5 K2 K6 66.45(5) . .
O15 K3 O5W 149.91(17) . .
O15 K3 O12 121.02(16) . .
O5W K3 O12 86.55(16) . .
O15 K3 O14 69.06(15) . .
O5W K3 O14 106.61(17) . .
O12 K3 O14 124.92(16) . .
O15 K3 O13 122.54(16) . .
O5W K3 O13 77.73(16) . .
O12 K3 O13 65.80(15) . .
O14 K3 O13 65.52(15) . .
O15 K3 O11 65.86(15) . .
O5W K3 O11 123.95(16) . .
O12 K3 O11 65.70(15) . .
O14 K3 O11 129.36(16) . .
O13 K3 O11 124.43(16) . .
O15 K3 O302 64.57(15) . 4_575
O5W K3 O302 87.35(15) . 4_575
O12 K3 O302 136.98(15) . 4_575
O14 K3 O302 97.58(15) . 4_575
O13 K3 O302 152.41(16) . 4_575
O11 K3 O302 83.15(14) . 4_575
O15 K3 O4W 107.63(15) . .
O5W K3 O4W 70.98(15) . .
O12 K3 O4W 65.49(15) . .
O14 K3 O4W 169.52(16) . .
O13 K3 O4W 122.64(16) . .
O11 K3 O4W 53.48(14) . .
O302 K3 O4W 72.28(14) 4_575 .
O15 K3 O304 102.06(15) . 4_575
O5W K3 O304 49.82(15) . 4_575
O12 K3 O304 136.33(15) . 4_575
O14 K3 O304 74.86(16) . 4_575
O13 K3 O304 98.21(15) . 4_575
O11 K3 O304 136.03(15) . 4_575
O302 K3 O304 55.04(13) 4_575 4_575
O4W K3 O304 96.62(15) . 4_575
O15 K3 K4 109.47(12) . .
O5W K3 K4 47.84(12) . .
O12 K3 K4 101.94(11) . .
O14 K3 K4 126.81(13) . .
O13 K3 K4 125.41(12) . .
O11 K3 K4 89.81(11) . .
O302 K3 K4 46.71(10) 4_575 .
O4W K3 K4 43.92(10) . .
O304 K3 K4 52.88(11) 4_575 .
O15 K3 K1 151.22(13) . .
O5W K3 K1 46.61(12) . .
O12 K3 K1 42.69(11) . .
O14 K3 K1 138.49(12) . .
O13 K3 K1 76.55(12) . .
O11 K3 K1 85.69(11) . .
O302 K3 K1 109.59(11) 4_575 .
O4W K3 K1 47.02(10) . .
O304 K3 K1 95.35(10) 4_575 .
K4 K3 K1 64.05(4) . .
O300 K4 O303 128.17(18) 4_575 4_575
O300 K4 O4W 84.31(17) 4_575 .
O303 K4 O4W 146.25(17) 4_575 .
O300 K4 O301 70.88(16) 4_575 4_575
O303 K4 O301 72.08(17) 4_575 4_575
O4W K4 O301 118.88(17) . 4_575
O300 K4 O3 113.31(16) 4_575 .
O303 K4 O3 87.52(16) 4_575 .
O4W K4 O3 68.54(16) . .
O301 K4 O3 71.94(15) 4_575 .
O300 K4 O302 71.53(15) 4_575 4_575
O303 K4 O302 113.97(17) 4_575 4_575
O4W K4 O302 82.27(16) . 4_575
O301 K4 O302 134.03(15) 4_575 4_575
O3 K4 O302 149.24(16) . 4_575
O300 K4 O5W 155.51(17) 4_575 .
O303 K4 O5W 74.04(17) 4_575 .
O4W K4 O5W 76.49(16) . .
O301 K4 O5W 132.03(16) 4_575 .
O3 K4 O5W 73.67(15) . .
O302 K4 O5W 90.71(15) 4_575 .
O300 K4 O304 124.64(15) 4_575 4_575
O303 K4 O304 63.05(16) 4_575 4_575
O4W K4 O304 109.00(16) . 4_575
O301 K4 O304 131.31(16) 4_575 4_575
O3 K4 O304 121.65(14) . 4_575
O302 K4 O304 58.36(14) 4_575 4_575
O5W K4 O304 51.04(15) . 4_575
O300 K4 K3 109.36(13) 4_575 .
O303 K4 K3 112.52(13) 4_575 .
O4W K4 K3 53.20(12) . .
O301 K4 K3 171.44(13) 4_575 .
O3 K4 K3 100.64(11) . .
O302 K4 K3 51.78(10) 4_575 .
O5W K4 K3 46.56(11) . .
O304 K4 K3 56.02(11) 4_575 .
O300 K4 K1 125.77(13) 4_575 .
O303 K4 K1 101.61(12) 4_575 .
O4W K4 K1 44.78(12) . .
O301 K4 K1 113.12(12) 4_575 .
O3 K4 K1 41.23(11) . .
O302 K4 K1 109.99(11) 4_575 .
O5W K4 K1 44.07(11) . .
O304 K4 K1 94.10(11) 4_575 .
K3 K4 K1 59.43(4) . .
O202 K5 O8 71.53(17) 4_585 .
O202 K5 O201 71.19(17) 4_585 4_585
O8 K5 O201 100.05(18) . 4_585
O202 K5 O203 67.99(16) 4_585 4_585
O8 K5 O203 93.33(16) . 4_585
O201 K5 O203 129.99(17) 4_585 4_585
O202 K5 O3W 162.56(18) 4_585 .
O8 K5 O3W 94.92(18) . .
O201 K5 O3W 101.49(17) 4_585 .
O203 K5 O3W 125.20(17) 4_585 .
O202 K5 O204 127.22(16) 4_585 4_585
O8 K5 O204 136.51(17) . 4_585
O201 K5 O204 122.55(17) 4_585 4_585
O203 K5 O204 67.06(15) 4_585 4_585
O3W K5 O204 70.17(16) . 4_585
O202 K5 O200 127.71(17) 4_585 4_585
O8 K5 O200 139.47(16) . 4_585
O201 K5 O200 63.62(16) 4_585 4_585
O203 K5 O200 126.11(15) 4_585 4_585
O3W K5 O200 56.76(16) . 4_585
O204 K5 O200 65.56(14) 4_585 4_585
O202 K5 O2W 111.32(17) 4_585 .
O8 K5 O2W 71.46(17) . .
O201 K5 O2W 169.00(17) 4_585 .
O203 K5 O2W 58.93(16) 4_585 .
O3W K5 O2W 72.94(16) . .
O204 K5 O2W 65.16(16) 4_585 .
O200 K5 O2W 118.15(16) 4_585 .
O202 K5 K2 119.75(13) 4_585 .
O8 K5 K2 48.25(12) . .
O201 K5 K2 115.98(13) 4_585 .
O203 K5 K2 108.81(12) 4_585 .
O3W K5 K2 48.24(13) . .
O204 K5 K2 99.95(11) 4_585 .
O200 K5 K2 103.24(11) 4_585 .
O2W K5 K2 53.19(12) . .
O202 K5 K6 149.82(13) 4_585 .
O8 K5 K6 102.49(13) . .
O201 K5 K6 138.24(13) 4_585 .
O203 K5 K6 83.22(12) 4_585 .
O3W K5 K6 42.14(12) . .
O204 K5 K6 39.66(10) 4_585 .
O200 K5 K6 76.50(11) 4_585 .
O2W K5 K6 41.65(11) . .
K2 K5 K6 60.31(5) . .
O27 K6 O28 69.06(16) . .
O27 K6 O26 69.41(16) . .
O28 K6 O26 129.64(17) . .
O27 K6 O204 112.38(16) . 4_585
O28 K6 O204 77.10(15) . 4_585
O26 K6 O204 146.28(16) . 4_585
O27 K6 O2W 95.80(18) . .
O28 K6 O2W 133.50(17) . .
O26 K6 O2W 77.73(16) . .
O204 K6 O2W 68.56(16) 4_585 .
O27 K6 O3W 168.36(17) . .
O28 K6 O3W 121.95(17) . .
O26 K6 O3W 102.48(17) . .
O204 K6 O3W 69.41(15) 4_585 .
O2W K6 O3W 73.90(17) . .
O27 K6 O30 124.98(16) . .
O28 K6 O30 121.62(17) . .
O26 K6 O30 65.33(15) . .
O204 K6 O30 122.64(16) 4_585 .
O2W K6 O30 103.35(18) . .
O3W K6 O30 54.52(15) . .
O27 K6 O29 126.21(17) . .
O28 K6 O29 66.59(15) . .
O26 K6 O29 121.56(15) . .
O204 K6 O29 85.69(15) 4_585 .
O2W K6 O29 137.11(18) . .
O3W K6 O29 64.93(16) . .
O30 K6 O29 61.93(16) . .
O27 K6 K2 125.16(13) . .
O28 K6 K2 165.69(13) . .
O26 K6 K2 63.05(12) . .
O204 K6 K2 94.14(11) 4_585 .
O2W K6 K2 49.60(13) . .
O3W K6 K2 43.75(12) . .
O30 K6 K2 53.90(12) . .
O29 K6 K2 101.84(12) . .
O27 K6 K5 134.12(12) . .
O28 K6 K5 116.96(12) . .
O26 K6 K5 112.17(12) . .
O204 K6 K5 40.92(10) 4_585 .
O2W K6 K5 44.95(13) . .
O3W K6 K5 39.95(11) . .
O30 K6 K5 92.01(12) . .
O29 K6 K5 93.27(12) . .
K2 K6 K5 53.24(4) . .
C214 O200 K5 133.8(5) . 4_586
C212 N201 C213 122.0(6) . .
C212 N201 C86 112.4(5) . .
C213 N201 C86 125.4(6) . .
C221 N205 C222 121.1(6) . .
C221 N205 C203 112.6(6) . .
C222 N205 C203 125.1(6) . .
C210 N208 C211 120.6(6) . .
C210 N208 C92 113.7(6) . .
C211 N208 C92 125.7(6) . .
C210 N207 C208 121.7(6) . .
C210 N207 C209 111.9(6) . .
C208 N207 C209 126.0(6) . .
C212 N200 C211 122.8(6) . .
C212 N200 C87 112.2(6) . .
C211 N200 C87 124.4(6) . .
C221 N206 C208 120.6(6) . .
C221 N206 C204 113.2(6) . .
C208 N206 C204 126.2(6) . .
C214 N202 C111 113.1(6) . .
C214 N202 C213 122.5(6) . .
C111 N202 C213 124.0(6) . .
C202 N203 C105 112.7(6) . .
C202 N203 C107 121.0(7) . .
C105 N203 C107 124.4(6) . .
C202 N204 C201 113.0(7) . .
C202 N204 C222 122.3(7) . .
C201 N204 C222 124.5(6) . .
N206 C204 N51 111.9(6) . .
N206 C204 C205 113.8(6) . .
N51 C204 C205 112.0(6) . .
N206 C204 C203 102.9(5) . .
N51 C204 C203 102.7(6) . .
C205 C204 C203 112.6(6) . .
N52 C203 N205 113.8(6) . .
N52 C203 C207 112.2(6) . .
N205 C203 C207 110.9(6) . .
N52 C203 C204 103.8(6) . .
N205 C203 C204 103.1(6) . .
C207 C203 C204 112.6(6) . .
O201 C202 N204 125.5(8) . .
O201 C202 N203 127.0(7) . .
N204 C202 N203 107.5(7) . .
N48 C209 N207 113.9(6) . .
N48 C209 C122 111.5(6) . .
N207 C209 C122 112.8(6) . .
N48 C209 C92 102.6(6) . .
N207 C209 C92 103.4(6) . .
C122 C209 C92 111.8(6) . .
C206 C207 C203 111.6(6) . .
O203 C210 N207 125.1(7) . .
O203 C210 N208 126.0(7) . .
N207 C210 N208 108.9(6) . .
N206 C208 N207 114.4(6) . .
O204 C212 N201 125.3(7) . .
O204 C212 N200 125.7(7) . .
N201 C212 N200 109.0(6) . .
C204 C205 C220 109.3(6) . .
N208 C211 N200 116.5(6) . .
N201 C213 N202 113.5(5) . .
N204 C201 N55 115.6(6) . .
N204 C201 C105 103.3(6) . .
N55 C201 C105 104.0(6) . .
O200 C214 N57 125.4(7) . .
O200 C214 N202 126.4(7) . .
N57 C214 N202 108.1(7) . .
C207 C206 C220 112.0(6) . .
C212 O204 K6 124.2(5) . 4_586
C212 O204 K5 136.4(5) . 4_586
K6 O204 K5 99.43(15) 4_586 4_586
C210 O203 K5 139.0(5) . 4_586
C221 O202 K5 138.9(5) . 4_586
C202 O201 K5 137.5(5) . 4_586
O202 C221 N206 126.5(8) . .
O202 C221 N205 125.5(7) . .
N206 C221 N205 108.0(7) . .
N205 C222 N204 115.0(6) . .
C206 C220 C205 113.9(6) . .
C310 N303 C309 119.1(6) . .
C310 N303 C45 111.9(6) . .
C309 N303 C45 128.2(6) . .
C320 N321 C317 123.2(7) . .
C320 N321 C316 113.5(6) . .
C317 N321 C316 123.2(6) . .
C308 N305 C306 120.3(6) . .
C308 N305 C51 113.7(5) . .
C306 N305 C51 125.9(6) . .
C308 N304 C50 112.6(6) . .
C308 N304 C309 120.3(6) . .
C50 N304 C309 126.8(6) . .
C310 N302 C313 118.7(6) . .
C310 N302 C311 113.9(6) . .
C313 N302 C311 126.9(6) . .
C320 N320 C314 113.3(6) . .
C320 N320 C313 121.1(6) . .
C314 N320 C313 125.5(6) . .
C67 N315 C71 121.2(6) . .
C67 N315 C314 112.2(6) . .
C71 N315 C314 125.3(6) . .
C307 N306 C300 113.5(6) . .
C307 N306 C306 120.2(6) . .
C300 N306 C306 126.2(6) . .
C318 N301 C63 113.3(6) . .
C318 N301 C317 122.0(7) . .
C63 N301 C317 122.7(6) . .
C307 N307 C319 121.4(7) . .
C307 N307 C301 112.2(6) . .
C319 N307 C301 126.4(7) . .
C318 N300 C319 121.9(7) . .
C318 N300 C62 112.4(6) . .
C319 N300 C62 124.4(6) . .
N303 C309 N304 112.8(6) . .
N320 C314 N315 114.1(6) . .
N320 C314 C316 103.8(5) . .
N315 C314 C316 102.3(5) . .
O303 C318 N300 125.8(7) . .
O303 C318 N301 125.3(7) . .
N300 C318 N301 108.9(7) . .
O302 C308 N305 127.7(6) . .
O302 C308 N304 125.9(7) . .
N305 C308 N304 106.3(6) . .
N37 C316 N321 115.0(6) . .
N37 C316 C314 103.8(6) . .
N321 C316 C314 101.6(6) . .
N301 C317 N321 114.1(6) . .
O300 C310 N302 128.1(7) . .
O300 C310 N303 124.3(7) . .
N302 C310 N303 107.6(6) . .
N305 C306 N306 113.8(6) . .
N306 C300 N29 113.7(6) . .
N306 C300 C305 113.4(7) . .
N29 C300 C305 111.7(7) . .
N306 C300 C301 103.3(6) . .
N29 C300 C301 103.2(6) . .
C305 C300 C301 110.7(6) . .
C311 C312 C74 110.5(6) . .
N21 C311 N302 114.5(6) . .
N21 C311 C312 112.6(6) . .
N302 C311 C312 111.7(6) . .
N21 C311 C45 103.0(6) . .
N302 C311 C45 102.9(5) . .
C312 C311 C45 111.4(6) . .
N302 C313 N320 113.5(6) . .
N30 C301 N307 113.1(6) . .
N30 C301 C302 113.2(7) . .
N307 C301 C302 110.9(7) . .
N30 C301 C300 102.7(6) . .
N307 C301 C300 103.1(6) . .
C302 C301 C300 113.1(7) . .
O304 C307 N306 126.5(7) . .
O304 C307 N307 125.8(7) . .
N306 C307 N307 107.7(7) . .
N307 C319 N300 111.8(6) . .
C304 C305 C300 112.5(8) . .
C301 C302 C303 112.3(8) . .
C305 C304 C303 113.0(9) . .
C302 C303 C304 111.2(8) . .
C320 O301 K4 130.6(5) . 4_576
C308 O302 K4 139.4(5) . 4_576
C308 O302 K3 136.1(5) . 4_576
K4 O302 K3 81.50(13) 4_576 4_576
C310 O300 K4 139.7(5) . 4_576
C318 O303 K4 143.4(5) . 4_576
C307 O304 K4 131.2(5) . 4_576
C307 O304 K3 140.3(5) . 4_576
K4 O304 K3 71.10(12) 4_576 4_576
O301 C320 N321 125.2(7) . .
O301 C320 N320 127.1(7) . .
N321 C320 N320 107.6(6) . .
O1 C1 N2 125.8(9) . .
O1 C1 N1 125.7(9) . .
N2 C1 N1 108.5(8) . .
N1 C2 N3 110.8(7) . .
N1 C2 C31 113.0(7) . .
N3 C2 C31 114.4(8) . .
N1 C2 C3 102.0(7) . .
N3 C2 C3 102.2(7) . .
C31 C2 C3 113.1(8) . .
N2 C3 N4 114.7(7) . .
N2 C3 C34 111.6(8) . .
N4 C3 C34 111.2(7) . .
N2 C3 C2 104.4(6) . .
N4 C3 C2 102.9(7) . .
C34 C3 C2 111.6(8) . .
O6 C4 N4 125.4(8) . .
O6 C4 N3 125.4(8) . .
N4 C4 N3 109.1(8) . .
N5 C5 N2 115.4(7) . .
N7 C6 N4 113.9(7) . .
O2 C7 N5 124.8(8) . .
O2 C7 N6 125.2(8) . .
N5 C7 N6 109.9(7) . .
N7 C8 N5 112.4(6) . .
N7 C8 C35 112.6(8) . .
N5 C8 C35 113.2(7) . .
N7 C8 C9 101.9(7) . .
N5 C8 C9 102.3(7) . .
C35 C8 C9 113.6(7) . .
N8 C9 N6 115.0(6) . .
N8 C9 C38 114.4(7) . .
N6 C9 C38 109.0(7) . .
N8 C9 C8 103.9(6) . .
N6 C9 C8 102.8(6) . .
C38 C9 C8 111.0(7) . .
O7 C10 N7 124.5(9) . .
O7 C10 N8 127.8(8) . .
N7 C10 N8 107.7(7) . .
N6 C11 N9 113.5(6) . .
N8 C12 N11 114.0(6) . .
O3 C13 N10 127.3(7) . .
O3 C13 N9 124.7(7) . .
N10 C13 N9 108.1(6) . .
N11 C14 N9 114.2(6) . .
N11 C14 C39 113.1(6) . .
N9 C14 C39 111.6(7) . .
N11 C14 C15 102.2(6) . .
N9 C14 C15 102.3(6) . .
C39 C14 C15 112.6(7) . .
N12 C15 N10 112.8(6) . .
N12 C15 C42 114.0(7) . .
N10 C15 C42 111.6(6) . .
N12 C15 C14 103.6(6) . .
N10 C15 C14 102.7(6) . .
C42 C15 C14 111.2(7) . .
O8 C16 N12 125.4(8) . .
O8 C16 N11 125.8(7) . .
N12 C16 N11 108.7(7) . .
N10 C17 N13 114.1(6) . .
N15 C18 N12 114.2(6) . .
O4 C19 N14 124.3(8) . .
O4 C19 N13 127.8(7) . .
N14 C19 N13 107.9(7) . .
N15 C20 N13 112.8(6) . .
N15 C20 C21 102.7(6) . .
N13 C20 C21 101.5(6) . .
N16 C21 N14 114.1(8) . .
N16 C21 C20 103.0(7) . .
N14 C21 C20 103.5(6) . .
O9 C22 N15 124.7(9) . .
O9 C22 N16 125.3(8) . .
N15 C22 N16 110.0(7) . .
N17 C23 N14 112.9(7) . .
N19 C24 N16 112.8(7) . .
O5 C25 N17 126.5(9) . .
O5 C25 N18 125.8(9) . .
N17 C25 N18 107.7(8) . .
N17 C26 N19 115.6(8) . .
N17 C26 C27 104.0(7) . .
N19 C26 C27 105.1(8) . .
N20 C27 N18 111.8(8) . .
N20 C27 C26 103.0(8) . .
N18 C27 C26 103.2(7) . .
O10 C28 N20 124.5(10) . .
O10 C28 N19 126.6(9) . .
N20 C28 N19 108.9(8) . .
N1 C29 N18 115.9(7) . .
N20 C30 N3 113.5(7) . .
C2 C31 C32 110.1(8) . .
C33 C32 C31 113.5(8) . .
C32 C33 C34 113.7(9) . .
C33 C34 C3 111.0(8) . .
C36 C35 C8 111.9(8) . .
C35 C36 C37 114.0(9) . .
C38 C37 C36 112.0(8) . .
C37 C38 C9 113.3(8) . .
C40 C39 C14 110.1(8) . .
C39 C40 C41 113.3(8) . .
C42 C41 C40 112.6(8) . .
C15 C42 C41 111.9(7) . .
C1 N1 C29 120.3(7) . .
C1 N1 C2 113.0(7) . .
C29 N1 C2 126.7(8) . .
C1 N2 C5 121.0(7) . .
C1 N2 C3 112.0(7) . .
C5 N2 C3 127.0(7) . .
C4 N3 C30 121.4(8) . .
C4 N3 C2 112.7(8) . .
C30 N3 C2 125.4(8) . .
C4 N4 C6 121.3(7) . .
C4 N4 C3 112.8(7) . .
C6 N4 C3 125.8(7) . .
C7 N5 C5 121.2(7) . .
C7 N5 C8 112.6(7) . .
C5 N5 C8 125.9(7) . .
C7 N6 C11 122.0(7) . .
C7 N6 C9 112.1(7) . .
C11 N6 C9 125.8(7) . .
C10 N7 C6 121.6(7) . .
C10 N7 C8 112.6(8) . .
C6 N7 C8 125.5(8) . .
C10 N8 C9 113.4(7) . .
C10 N8 C12 119.8(7) . .
C9 N8 C12 125.5(7) . .
C13 N9 C11 121.5(6) . .
C13 N9 C14 113.0(6) . .
C11 N9 C14 124.5(6) . .
C13 N10 C17 120.5(6) . .
C13 N10 C15 113.8(6) . .
C17 N10 C15 125.4(6) . .
C16 N11 C14 113.3(7) . .
C16 N11 C12 121.3(7) . .
C14 N11 C12 125.4(7) . .
C16 N12 C15 112.2(7) . .
C16 N12 C18 121.0(7) . .
C15 N12 C18 126.8(6) . .
C19 N13 C17 122.7(6) . .
C19 N13 C20 114.3(6) . .
C17 N13 C20 122.5(6) . .
C19 N14 C23 122.9(7) . .
C19 N14 C21 112.6(7) . .
C23 N14 C21 124.6(7) . .
C22 N15 C18 123.8(7) . .
C22 N15 C20 112.4(7) . .
C18 N15 C20 122.6(7) . .
C22 N16 C24 124.7(8) . .
C22 N16 C21 111.6(7) . .
C24 N16 C21 122.9(8) . .
C25 N17 C26 113.6(8) . .
C25 N17 C23 121.4(7) . .
C26 N17 C23 124.5(8) . .
C25 N18 C29 122.0(8) . .
C25 N18 C27 111.1(8) . .
C29 N18 C27 126.2(8) . .
C28 N19 C24 121.3(8) . .
C28 N19 C26 110.2(8) . .
C24 N19 C26 128.4(8) . .
C28 N20 C30 123.4(8) . .
C28 N20 C27 112.4(8) . .
C30 N20 C27 123.3(8) . .
C1 O1 K1 133.9(5) . .
C7 O2 K1 132.4(5) . .
C13 O3 K1 137.6(5) . .
C13 O3 K4 125.5(5) . .
K1 O3 K4 96.78(16) . .
C19 O4 K1 134.1(5) . .
C25 O5 K1 133.5(5) . .
C4 O6 K2 141.5(5) . .
C10 O7 K2 136.0(5) . .
C16 O8 K5 134.7(5) . .
C16 O8 K2 138.3(5) . .
K5 O8 K2 85.31(16) . .
C22 O9 K2 135.6(5) . .
C28 O10 K2 132.1(6) . .
O11 C43 N22 125.4(7) . .
O11 C43 N21 124.9(7) . .
N22 C43 N21 109.7(6) . .
N22 C45 N303 113.3(5) . .
N22 C45 C76 111.0(6) . .
N303 C45 C76 111.6(6) . .
N22 C45 C311 103.1(6) . .
N303 C45 C311 103.3(5) . .
C76 C45 C311 114.1(6) . .
N25 C47 N22 114.1(5) . .
O12 C49 N26 127.0(7) . .
O12 C49 N25 124.7(7) . .
N26 C49 N25 108.3(7) . .
N304 C50 N25 112.1(6) . .
N304 C50 C77 113.2(6) . .
N25 C50 C77 111.7(6) . .
N304 C50 C51 104.6(5) . .
N25 C50 C51 102.5(6) . .
C77 C50 C51 111.9(6) . .
N305 C51 N26 112.7(6) . .
N305 C51 C80 111.5(6) . .
N26 C51 C80 113.0(6) . .
N305 C51 C50 102.7(6) . .
N26 C51 C50 104.1(6) . .
C80 C51 C50 112.1(6) . .
N29 C53 N26 115.4(6) . .
O13 C55 N30 127.2(7) . .
O13 C55 N29 124.5(7) . .
N30 C55 N29 108.3(6) . .
N30 C59 N33 114.0(6) . .
O14 C61 N34 126.6(7) . .
O14 C61 N33 127.1(7) . .
N34 C61 N33 106.2(7) . .
N33 C62 N300 114.8(6) . .
N33 C62 C63 102.5(6) . .
N300 C62 C63 102.6(6) . .
N301 C63 N34 116.1(6) . .
N301 C63 C62 102.5(6) . .
N34 C63 C62 101.4(6) . .
N37 C65 N34 114.7(6) . .
O15 C67 N37 126.3(7) . .
O15 C67 N315 125.3(7) . .
N37 C67 N315 108.3(6) . .
N315 C71 N21 114.3(6) . .
C75 C74 C312 113.0(7) . .
C74 C75 C76 112.5(7) . .
C45 C76 C75 110.0(7) . .
C78 C77 C50 112.2(6) . .
C77 C78 C79 111.4(7) . .
C80 C79 C78 113.2(7) . .
C79 C80 C51 110.5(7) . .
C43 N21 C71 120.9(6) . .
C43 N21 C311 112.4(6) . .
C71 N21 C311 126.4(6) . .
C43 N22 C47 122.7(6) . .
C43 N22 C45 111.8(6) . .
C47 N22 C45 125.5(6) . .
C49 N25 C47 121.0(6) . .
C49 N25 C50 112.2(6) . .
C47 N25 C50 126.1(6) . .
C49 N26 C53 121.3(6) . .
C49 N26 C51 112.7(6) . .
C53 N26 C51 125.8(6) . .
C55 N29 C53 122.7(6) . .
C55 N29 C300 112.3(6) . .
C53 N29 C300 124.8(6) . .
C55 N30 C59 119.0(6) . .
C55 N30 C301 113.4(6) . .
C59 N30 C301 127.1(6) . .
C61 N33 C62 114.1(6) . .
C61 N33 C59 121.9(6) . .
C62 N33 C59 124.0(6) . .
C61 N34 C63 115.7(6) . .
C61 N34 C65 122.2(7) . .
C63 N34 C65 122.0(6) . .
C67 N37 C65 121.8(6) . .
C67 N37 C316 112.9(6) . .
C65 N37 C316 123.5(6) . .
C43 O11 K3 135.5(5) . .
C49 O12 K1 126.8(5) . .
C49 O12 K3 139.9(5) . .
K1 O12 K3 92.34(16) . .
C55 O13 K3 141.9(5) . .
C61 O14 K3 133.7(5) . .
C67 O15 K3 142.6(5) . .
N43 C86 N201 113.2(6) . .
N43 C86 C115 113.1(6) . .
N201 C86 C115 111.6(6) . .
N43 C86 C87 103.4(6) . .
N201 C86 C87 102.9(5) . .
C115 C86 C87 111.9(6) . .
N44 C87 N200 112.4(6) . .
N44 C87 C118 112.7(6) . .
N200 C87 C118 111.4(7) . .
N44 C87 C86 103.5(6) . .
N200 C87 C86 103.3(5) . .
C118 C87 C86 113.1(6) . .
O26 C88 N43 126.5(7) . .
O26 C88 N44 126.0(7) . .
N43 C88 N44 107.4(7) . .
N44 C90 N47 113.2(6) . .
N47 C92 N208 113.6(6) . .
N47 C92 C119 112.5(6) . .
N208 C92 C119 111.9(7) . .
N47 C92 C209 102.7(6) . .
N208 C92 C209 102.0(6) . .
C119 C92 C209 113.3(6) . .
O27 C94 N48 126.6(7) . .
O27 C94 N47 124.8(7) . .
N48 C94 N47 108.5(7) . .
N48 C96 N51 114.4(6) . .
O28 C100 N51 126.1(7) . .
O28 C100 N52 126.7(7) . .
N51 C100 N52 107.2(6) . .
N52 C102 N55 114.8(6) . .
N203 C105 N56 116.5(6) . .
N203 C105 C201 103.0(6) . .
N56 C105 C201 103.0(6) . .
O29 C106 N55 126.3(7) . .
O29 C106 N56 125.8(8) . .
N55 C106 N56 107.9(7) . .
N203 C107 N57 112.4(6) . .
N59 C108 N56 114.2(6) . .
N57 C110 N59 113.9(6) . .
N57 C110 C111 102.7(5) . .
N59 C110 C111 102.6(6) . .
N60 C111 N202 116.5(6) . .
N60 C111 C110 102.0(6) . .
N202 C111 C110 103.3(6) . .
O30 C112 N60 125.0(7) . .
O30 C112 N59 127.7(7) . .
N60 C112 N59 107.3(6) . .
N43 C114 N60 114.0(6) . .
C116 C115 C86 109.4(6) . .
C117 C116 C115 112.2(7) . .
C116 C117 C118 113.9(7) . .
C87 C118 C117 109.2(7) . .
C92 C119 C120 111.6(7) . .
C121 C120 C119 111.3(8) . .
C122 C121 C120 115.2(8) . .
C121 C122 C209 112.0(7) . .
C88 N43 C86 114.0(6) . .
C88 N43 C114 121.5(6) . .
C86 N43 C114 123.9(5) . .
C88 N44 C90 121.7(6) . .
C88 N44 C87 111.5(6) . .
C90 N44 C87 126.6(6) . .
C94 N47 C92 112.8(6) . .
C94 N47 C90 121.3(7) . .
C92 N47 C90 125.7(6) . .
C94 N48 C96 120.4(7) . .
C94 N48 C209 113.3(6) . .
C96 N48 C209 126.2(6) . .
C100 N51 C96 120.3(6) . .
C100 N51 C204 112.5(6) . .
C96 N51 C204 126.1(6) . .
C100 N52 C102 119.8(6) . .
C100 N52 C203 113.5(6) . .
C102 N52 C203 126.6(6) . .
C106 N55 C102 120.9(6) . .
C106 N55 C201 111.9(6) . .
C102 N55 C201 125.5(7) . .
C106 N56 C105 112.6(7) . .
C106 N56 C108 122.0(7) . .
C105 N56 C108 124.0(6) . .
C214 N57 C107 122.1(7) . .
C214 N57 C110 112.7(6) . .
C107 N57 C110 124.8(6) . .
C112 N59 C108 123.0(6) . .
C112 N59 C110 112.2(6) . .
C108 N59 C110 122.3(6) . .
C112 N60 C111 115.1(6) . .
C112 N60 C114 122.5(6) . .
C111 N60 C114 122.3(6) . .
C88 O26 K6 135.7(5) . .
C94 O27 K6 142.7(4) . .
C100 O28 K6 137.7(5) . .
C106 O29 K6 137.6(5) . .
C112 O30 K6 138.3(5) . .
C112 O30 K2 133.5(5) . .
K6 O30 K2 80.79(13) . .

loop_
_geom_bond_atom_site_label_1
_geom_bond_atom_site_label_2
_geom_bond_distance
_geom_bond_site_symmetry_2
O1W O7W 1.382(10) 3_776
O2W K6 2.891(6) .
O2W K5 3.073(7) .
O2W K2 3.141(6) .
O3W K5 2.815(6) .
O3W K2 2.845(6) .
O3W K6 2.941(6) .
O4W K4 2.722(6) .
O4W K1 2.968(6) .
O4W K3 3.142(6) .
O5W K3 2.835(6) .
O5W K4 2.894(6) .
O5W K1 2.922(6) .
O7W O1W 1.382(10) 3_776
K1 O12 2.727(5) .
K1 O5 2.751(6) .
K1 O1 2.756(6) .
K1 O3 2.786(5) .
K1 O2 2.847(6) .
K1 O4 2.859(6) .
K1 K3 4.019(2) .
K1 K4 4.197(2) .
K2 O6 2.728(7) .
K2 O9 2.782(7) .
K2 O10 2.818(7) .
K2 O7 2.834(6) .
K2 O8 2.841(6) .
K2 O30 3.368(6) .
K2 K5 3.795(3) .
K2 K6 4.115(3) .
K3 O15 2.696(5) .
K3 O12 2.843(5) .
K3 O14 2.875(6) .
K3 O13 2.874(5) .
K3 O11 2.984(6) .
K3 O302 3.093(5) 4_575
K3 O304 3.413(6) 4_575
K3 K4 3.893(2) .
K4 O300 2.630(5) 4_575
K4 O303 2.702(6) 4_575
K4 O301 2.760(5) 4_575
K4 O3 2.828(5) .
K4 O302 2.865(5) 4_575
K4 O304 3.281(6) 4_575
K5 O202 2.680(5) 4_585
K5 O8 2.759(6) .
K5 O201 2.779(6) 4_585
K5 O203 2.782(5) 4_585
K5 O204 2.883(5) 4_585
K5 O200 3.007(6) 4_585
K5 K6 4.342(2) .
K6 O27 2.700(6) .
K6 O28 2.798(5) .
K6 O26 2.806(6) .
K6 O204 2.809(5) 4_585
K6 O30 2.963(5) .
K6 O29 2.993(6) .
O200 C214 1.208(9) .
O200 K5 3.007(6) 4_586
N201 C212 1.368(9) .
N201 C213 1.442(9) .
N201 C86 1.477(9) .
N205 C221 1.387(10) .
N205 C222 1.447(9) .
N205 C203 1.455(9) .
N208 C210 1.365(10) .
N208 C211 1.436(9) .
N208 C92 1.457(9) .
N207 C210 1.366(10) .
N207 C208 1.457(9) .
N207 C209 1.471(10) .
N200 C212 1.366(9) .
N200 C211 1.439(9) .
N200 C87 1.476(9) .
N206 C221 1.358(10) .
N206 C208 1.454(9) .
N206 C204 1.465(9) .
N202 C214 1.369(10) .
N202 C111 1.445(9) .
N202 C213 1.447(9) .
N203 C202 1.373(10) .
N203 C105 1.439(10) .
N203 C107 1.447(9) .
N204 C202 1.367(10) .
N204 C201 1.436(11) .
N204 C222 1.460(10) .
C204 N51 1.481(9) .
C204 C205 1.535(10) .
C204 C203 1.561(10) .
C203 N52 1.441(9) .
C203 C207 1.539(10) .
C202 O201 1.219(10) .
C209 N48 1.455(10) .
C209 C122 1.548(10) .
C209 C92 1.575(11) .
C207 C206 1.528(10) .
C210 O203 1.233(9) .
C212 O204 1.232(9) .
C205 C220 1.547(11) .
C201 N55 1.453(10) .
C201 C105 1.550(11) .
C214 N57 1.372(10) .
C206 C220 1.538(11) .
O204 K6 2.809(5) 4_586
O204 K5 2.883(5) 4_586
O203 K5 2.782(5) 4_586
O202 C221 1.214(10) .
O202 K5 2.680(5) 4_586
O201 K5 2.779(6) 4_586
N303 C310 1.408(9) .
N303 C309 1.441(9) .
N303 C45 1.477(9) .
N321 C320 1.358(10) .
N321 C317 1.465(9) .
N321 C316 1.463(10) .
N305 C308 1.399(9) .
N305 C306 1.440(9) .
N305 C51 1.456(9) .
N304 C308 1.403(9) .
N304 C50 1.448(9) .
N304 C309 1.461(9) .
N302 C310 1.366(9) .
N302 C313 1.441(10) .
N302 C311 1.469(9) .
N320 C320 1.369(9) .
N320 C314 1.427(10) .
N320 C313 1.460(10) .
N315 C67 1.382(9) .
N315 C71 1.440(9) .
N315 C314 1.466(9) .
N306 C307 1.371(10) .
N306 C300 1.449(10) .
N306 C306 1.467(10) .
N301 C318 1.373(10) .
N301 C63 1.436(10) .
N301 C317 1.444(10) .
N307 C307 1.391(10) .
N307 C319 1.451(10) .
N307 C301 1.466(10) .
N300 C318 1.361(10) .
N300 C319 1.460(10) .
N300 C62 1.460(10) .
C314 C316 1.566(10) .
C318 O303 1.226(10) .
C308 O302 1.204(9) .
C316 N37 1.442(9) .
C310 O300 1.196(8) .
C300 N29 1.469(9) .
C300 C305 1.533(11) .
C300 C301 1.563(11) .
C312 C311 1.534(10) .
C312 C74 1.551(12) .
C311 N21 1.463(9) .
C311 C45 1.571(11) .
C301 N30 1.454(9) .
C301 C302 1.503(11) .
C307 O304 1.208(9) .
C305 C304 1.480(14) .
C302 C303 1.547(14) .
C304 C303 1.556(14) .
O301 C320 1.213(8) .
O301 K4 2.760(5) 4_576
O302 K4 2.865(5) 4_576
O302 K3 3.093(5) 4_576
O300 K4 2.630(5) 4_576
O303 K4 2.702(6) 4_576
O304 K4 3.281(6) 4_576
O304 K3 3.413(6) 4_576
C1 O1 1.216(10) .
C1 N2 1.378(11) .
C1 N1 1.383(12) .
C2 N1 1.470(11) .
C2 N3 1.482(11) .
C2 C31 1.508(12) .
C2 C3 1.571(14) .
C3 N2 1.461(10) .
C3 N4 1.473(11) .
C3 C34 1.559(13) .
C4 O6 1.214(10) .
C4 N4 1.358(11) .
C4 N3 1.361(11) .
C5 N5 1.436(11) .
C5 N2 1.437(12) .
C6 N7 1.444(11) .
C6 N4 1.439(11) .
C7 O2 1.252(10) .
C7 N5 1.359(11) .
C7 N6 1.371(11) .
C8 N7 1.479(11) .
C8 N5 1.496(11) .
C8 C35 1.522(13) .
C8 C9 1.582(13) .
C9 N8 1.431(11) .
C9 N6 1.493(10) .
C9 C38 1.549(11) .
C10 O7 1.212(10) .
C10 N7 1.380(11) .
C10 N8 1.383(11) .
C11 N6 1.433(10) .
C11 N9 1.449(10) .
C12 N8 1.431(11) .
C12 N11 1.448(10) .
C13 O3 1.208(8) .
C13 N10 1.351(9) .
C13 N9 1.384(9) .
C14 N11 1.442(10) .
C14 N9 1.478(10) .
C14 C39 1.550(12) .
C14 C15 1.575(11) .
C15 N12 1.458(9) .
C15 N10 1.475(9) .
C15 C42 1.513(11) .
C16 O8 1.251(10) .
C16 N12 1.355(10) .
C16 N11 1.380(11) .
C17 N10 1.431(10) .
C17 N13 1.452(9) .
C18 N15 1.423(10) .
C18 N12 1.456(10) .
C19 O4 1.202(9) .
C19 N14 1.372(10) .
C19 N13 1.373(10) .
C20 N15 1.456(10) .
C20 N13 1.468(9) .
C20 C21 1.579(12) .
C21 N16 1.463(11) .
C21 N14 1.477(11) .
C22 O9 1.240(10) .
C22 N15 1.356(11) .
C22 N16 1.362(12) .
C23 N17 1.456(12) .
C23 N14 1.466(11) .
C24 N19 1.450(12) .
C24 N16 1.454(11) .
C25 O5 1.222(11) .
C25 N17 1.378(12) .
C25 N18 1.382(12) .
C26 N17 1.425(11) .
C26 N19 1.442(12) .
C26 C27 1.543(14) .
C27 N20 1.444(11) .
C27 N18 1.484(12) .
C28 O10 1.247(11) .
C28 N20 1.364(12) .
C28 N19 1.399(12) .
C29 N1 1.413(12) .
C29 N18 1.455(12) .
C30 N20 1.443(12) .
C30 N3 1.447(12) .
C31 C32 1.559(14) .
C32 C33 1.497(16) .
C33 C34 1.532(14) .
C35 C36 1.491(14) .
C36 C37 1.583(16) .
C37 C38 1.486(13) .
C39 C40 1.495(13) .
C40 C41 1.547(15) .
C41 C42 1.506(12) .
C43 O11 1.211(9) .
C43 N22 1.358(10) .
C43 N21 1.374(9) .
C45 N22 1.481(9) .
C45 C76 1.536(10) .
C47 N25 1.437(9) .
C47 N22 1.447(9) .
C49 O12 1.225(9) .
C49 N26 1.379(9) .
C49 N25 1.380(10) .
C50 N25 1.489(9) .
C50 C77 1.521(11) .
C50 C51 1.557(10) .
C51 N26 1.456(10) .
C51 C80 1.528(11) .
C53 N29 1.424(9) .
C53 N26 1.434(9) .
C55 O13 1.210(9) .
C55 N30 1.368(10) .
C55 N29 1.371(10) .
C59 N30 1.446(10) .
C59 N33 1.454(10) .
C61 O14 1.225(9) .
C61 N34 1.368(10) .
C61 N33 1.373(10) .
C62 N33 1.446(10) .
C62 C63 1.594(11) .
C63 N34 1.435(10) .
C65 N37 1.438(9) .
C65 N34 1.458(9) .
C67 O15 1.221(9) .
C67 N37 1.361(9) .
C71 N21 1.447(10) .
C74 C75 1.551(14) .
C75 C76 1.564(12) .
C77 C78 1.522(11) .
C78 C79 1.545(12) .
C79 C80 1.522(13) .
C86 N43 1.429(9) .
C86 C115 1.541(10) .
C86 C87 1.557(10) .
C87 N44 1.458(10) .
C87 C118 1.523(11) .
C88 O26 1.226(10) .
C88 N43 1.365(9) .
C88 N44 1.400(10) .
C90 N44 1.439(9) .
C90 N47 1.476(9) .
C92 N47 1.447(10) .
C92 C119 1.535(11) .
C94 O27 1.210(9) .
C94 N48 1.348(10) .
C94 N47 1.375(10) .
C96 N48 1.449(10) .
C96 N51 1.464(9) .
C100 O28 1.212(9) .
C100 N51 1.382(10) .
C100 N52 1.394(10) .
C102 N52 1.436(9) .
C102 N55 1.440(9) .
C105 N56 1.446(10) .
C106 O29 1.223(10) .
C106 N55 1.376(11) .
C106 N56 1.389(10) .
C107 N57 1.455(10) .
C108 N59 1.436(10) .
C108 N56 1.455(10) .
C110 N57 1.461(9) .
C110 N59 1.470(9) .
C110 C111 1.565(10) .
C111 N60 1.440(9) .
C112 O30 1.217(9) .
C112 N60 1.348(10) .
C112 N59 1.370(10) .
C114 N43 1.450(9) .
C114 N60 1.471(9) .
C115 C116 1.534(11) .
C116 C117 1.524(12) .
C117 C118 1.542(12) .
C119 C120 1.563(12) .
C120 C121 1.552(13) .
C121 C122 1.495(13) .

loop_
_platon_squeeze_void_nr
_platon_squeeze_void_average_x
_platon_squeeze_void_average_y
_platon_squeeze_void_average_z
_platon_squeeze_void_volume
_platon_squeeze_void_count_electrons
_platon_squeeze_void_content
1 -0.010 0.000 -0.010 1096 583 ' '
2 0.489 0.500 -0.011 1096 584 ' '
3 0.033 0.635 0.131 56 33 ' '
4 0.217 0.226 0.139 33 8 ' '
5 0.269 0.783 0.154 35 10 ' '
6 0.771 0.001 0.187 31 4 ' '
7 0.229 0.501 0.313 31 4 ' '
8 -0.033 0.135 0.369 55 31 ' '
9 0.731 0.283 0.346 35 10 ' '
10 0.783 0.726 0.361 33 9 ' '
11 0.033 0.865 0.631 56 24 ' '
12 0.217 0.274 0.639 33 11 ' '
13 0.269 0.717 0.654 35 10 ' '
14 0.771 0.499 0.687 31 5 ' '
15 0.229 0.999 0.813 31 5 ' '
16 -0.033 0.365 0.869 56 22 ' '
17 0.731 0.217 0.846 35 10 ' '
18 0.783 0.774 0.861 33 13 ' '
